data_7052929
loop_
_publ_author_name
'Lemmerer, Andreas'
'Fernandes, Manuel A.'

_publ_section_title
;
 Adventures in co-crystal land: high Z&#x2032;, stoichiometric variations,
 polymorphism and phase transitions in the co-crystals of four liquid and
 solid cyclic carboxylic acids with the supramolecular reagent
 isonicotinamide
;
_journal_issue 11
_journal_name_full 'New Journal of Chemistry'
_journal_page_first 2242
_journal_paper_doi 10.1039/c2nj40186j
_journal_volume 36
_journal_year 2012
_chemical_formula_moiety 'C6 H6 N2 O, C4 H6 O2'
_chemical_formula_sum 'C10 H12 N2 O3'
_chemical_formula_weight 208.22
_chemical_name_common '(cyclopropanecarboxylic acid).(isonicotinamide)'
_chemical_name_systematic
;
(cyclopropanecarboxylic acid).(isonicotinamide)
;
_space_group_crystal_system triclinic
_space_group_IT_number 2
_space_group_name_Hall '-P 1'
_space_group_name_H-M_alt 'P -1'
_symmetry_space_group_name_Hall '-P 1'
_symmetry_space_group_name_H-M 'P -1'
_atom_sites_solution_hydrogens geom
_atom_sites_solution_primary direct
_atom_sites_solution_secondary difmap
_audit_conform_dict_location ftp://ftp.iucr.org/pub/cif_core.dic
_audit_conform_dict_name cif_core.dic
_audit_conform_dict_version 2.3
_audit_creation_date 2011-10-16T09:02:39-00:00
_audit_creation_method 'WinGX routine CIF_UPDATE'
_audit_update_record
;
2012-06-06 # Formatted by publCIF
;
_cell_angle_alpha 71.677(2)
_cell_angle_beta 84.871(2)
_cell_angle_gamma 83.430(2)
_cell_formula_units_Z 24
_cell_length_a 8.7790(2)
_cell_length_b 24.3199(6)
_cell_length_c 30.6605(8)
_cell_measurement_reflns_used 5231
_cell_measurement_temperature 173(2)
_cell_measurement_theta_max 28.29
_cell_measurement_theta_min 2.52
_cell_volume 6163.5(3)
_computing_cell_refinement 'SAINT-Plus (Bruker, 2004)'
_computing_data_collection 'APEX2 (Bruker, 2005)'
_computing_data_reduction 'SAINT-Plus and XPREP (Bruker 2004)'
_computing_molecular_graphics
;
Ortep-3 for Windows (Farrugia, 1997) and DIAMOND (Brandenburg, 1999)
;
_computing_publication_material
;
WinGX publication routines (Farrugia, 1999) and PLATON (Spek, 2002)
;
_computing_structure_refinement 'SHELXL-97 (Sheldrick, 2008)'
_computing_structure_solution 'SHELXS-97 (Sheldrick, 2008)'
_diffrn_ambient_temperature 173(2)
_diffrn_measured_fraction_theta_full 0.982
_diffrn_measured_fraction_theta_max 0.982
_diffrn_measurement_device_type 'Bruker APEX II CCD area detector'
_diffrn_measurement_method '\w scans'
_diffrn_radiation_monochromator graphite
_diffrn_radiation_type MoK\a
_diffrn_radiation_wavelength 0.71073
_diffrn_reflns_av_R_equivalents 0.0457
_diffrn_reflns_av_unetI/netI 0.0617
_diffrn_reflns_limit_h_max 11
_diffrn_reflns_limit_h_min -11
_diffrn_reflns_limit_k_max 32
_diffrn_reflns_limit_k_min -32
_diffrn_reflns_limit_l_max 40
_diffrn_reflns_limit_l_min -39
_diffrn_reflns_number 77934
_diffrn_reflns_theta_full 28
_diffrn_reflns_theta_max 28
_diffrn_reflns_theta_min 0.7
_diffrn_standards_number 0
_exptl_absorpt_coefficient_mu 0.101
_exptl_absorpt_correction_T_max 0.996
_exptl_absorpt_correction_T_min 0.9364
_exptl_absorpt_correction_type multi-scan
_exptl_absorpt_process_details 'SADABS (Sheldrick, 1996)'
_exptl_crystal_colour colourless
_exptl_crystal_density_diffrn 1.346
_exptl_crystal_density_meas 0
_exptl_crystal_density_method 'not measured'
_exptl_crystal_description block
_exptl_crystal_F_000 2640
_exptl_crystal_size_max 0.66
_exptl_crystal_size_mid 0.15
_exptl_crystal_size_min 0.04
_refine_diff_density_max 0.408
_refine_diff_density_min -0.248
_refine_diff_density_rms 0.059
_refine_ls_extinction_coef 0.00059(12)
_refine_ls_extinction_expression Fc^*^=kFc[1+0.001xFc^2^\l^3^/sin(2\q)]^-1/4^
_refine_ls_extinction_method SHELXL
_refine_ls_goodness_of_fit_ref 1.027
_refine_ls_hydrogen_treatment constr
_refine_ls_matrix_type full
_refine_ls_number_parameters 1622
_refine_ls_number_reflns 29233
_refine_ls_number_restraints 0
_refine_ls_restrained_S_all 1.027
_refine_ls_R_factor_all 0.1278
_refine_ls_R_factor_gt 0.0627
_refine_ls_shift/su_max 0.001
_refine_ls_shift/su_mean 0
_refine_ls_structure_factor_coef Fsqd
_refine_ls_weighting_details 'calc w=1/[\s^2^(Fo^2^)+(0.0865P)^2^+1.7984P] where P=(Fo^2^+2Fc^2^)/3'
_refine_ls_weighting_scheme calc
_refine_ls_wR_factor_gt 0.1644
_refine_ls_wR_factor_ref 0.2002
_reflns_number_gt 15677
_reflns_number_total 29233
_reflns_threshold_expression >2sigma(I)
_cod_data_source_file c2nj40186j.txt
_cod_data_source_block 1
_cod_database_code 7052929

loop_
_space_group_symop_operation_xyz
'x, y, z'
'-x, -y, -z'

loop_
_atom_site_label
_atom_site_type_symbol
_atom_site_fract_x
_atom_site_fract_y
_atom_site_fract_z
_atom_site_U_iso_or_equiv
_atom_site_adp_type
_atom_site_occupancy
_atom_site_symmetry_multiplicity
_atom_site_calc_flag
_atom_site_refinement_flags
C1A C 0.2202(3) 0.99654(9) 0.42021(8) 0.0259(5) Uani 1 1 d .
C2A C 0.2447(3) 0.96170(12) 0.46457(9) 0.0414(7) Uani 1 1 d .
H2A1 H 0.3435 0.9566 0.4764 0.05 Uiso 1 1 calc R
C3A C 0.1245(3) 0.93440(12) 0.49156(10) 0.0461(8) Uani 1 1 d .
H3A H 0.1434 0.91 0.5219 0.055 Uiso 1 1 calc R
C4A C -0.0411(3) 0.97491(12) 0.43447(9) 0.0386(6) Uani 1 1 d .
H4A H -0.1416 0.98 0.4238 0.046 Uiso 1 1 calc R
C5A C 0.0738(3) 1.00346(11) 0.40510(9) 0.0354(6) Uani 1 1 d .
H5A H 0.0522 1.0275 0.3749 0.042 Uiso 1 1 calc R
C6A C 0.3446(3) 1.02813(9) 0.38802(8) 0.0262(5) Uani 1 1 d .
N1A N 0.4877(2) 1.01337(8) 0.40122(7) 0.0310(5) Uani 1 1 d .
H1AS H 0.5641 1.0307 0.3837 0.037 Uiso 1 1 calc R
H1AA H 0.5061 0.9863 0.4275 0.037 Uiso 1 1 calc R
N2A N -0.0165(3) 0.94055(9) 0.47718(7) 0.0360(5) Uani 1 1 d .
O1A O 0.3106(2) 1.06570(7) 0.35166(6) 0.0342(4) Uani 1 1 d .
C1B C 0.8253(3) 1.14845(9) 0.27531(7) 0.0229(5) Uani 1 1 d .
C2B C 0.7926(3) 1.19931(10) 0.24019(8) 0.0292(5) Uani 1 1 d .
H2B1 H 0.6893 1.2136 0.2334 0.035 Uiso 1 1 calc R
C3B C 0.9130(3) 1.22892(11) 0.21521(9) 0.0333(6) Uani 1 1 d .
H3B H 0.8898 1.2643 0.1916 0.04 Uiso 1 1 calc R
C4B C 1.0909(3) 1.16120(11) 0.25634(9) 0.0350(6) Uani 1 1 d .
H4B H 1.1953 1.1477 0.262 0.042 Uiso 1 1 calc R
C5B C 0.9772(3) 1.12891(11) 0.28361(9) 0.0333(6) Uani 1 1 d .
H5B H 1.0034 1.0941 0.3075 0.04 Uiso 1 1 calc R
C6B C 0.7018(3) 1.11378(10) 0.30573(8) 0.0251(5) Uani 1 1 d .
N1B N 0.5608(2) 1.12504(9) 0.29081(7) 0.0327(5) Uani 1 1 d .
H1BS H 0.4852 1.1063 0.3077 0.039 Uiso 1 1 calc R
H1BA H 0.5428 1.1513 0.2641 0.039 Uiso 1 1 calc R
N2B N 1.0597(2) 1.21041(9) 0.22251(7) 0.0304(5) Uani 1 1 d .
O1B O 0.7350(2) 1.07772(7) 0.34272(6) 0.0321(4) Uani 1 1 d .
C1C C 0.2791(3) 0.36018(10) 0.22731(7) 0.0239(5) Uani 1 1 d .
C2C C 0.2604(3) 0.30723(10) 0.26109(8) 0.0282(5) Uani 1 1 d .
H2C1 H 0.1645 0.291 0.2666 0.034 Uiso 1 1 calc R
C3C C 0.3848(3) 0.27874(11) 0.28646(8) 0.0320(6) Uani 1 1 d .
H3C H 0.372 0.2424 0.3092 0.038 Uiso 1 1 calc R
C4C C 0.5385(3) 0.35063(11) 0.24797(9) 0.0368(6) Uani 1 1 d .
H4C H 0.6354 0.366 0.2434 0.044 Uiso 1 1 calc R
C5C C 0.4215(3) 0.38152(11) 0.22078(9) 0.0344(6) Uani 1 1 d .
H5C H 0.4385 0.4172 0.1977 0.041 Uiso 1 1 calc R
C6C C 0.1525(3) 0.39361(10) 0.19668(8) 0.0261(5) Uani 1 1 d .
N1C N 0.0099(2) 0.38025(9) 0.21108(7) 0.0298(5) Uani 1 1 d .
H1CS H -0.0673 0.3981 0.194 0.036 Uiso 1 1 calc R
H1CA H -0.0071 0.3536 0.2376 0.036 Uiso 1 1 calc R
N2C N 0.5208(2) 0.29961(9) 0.28062(7) 0.0322(5) Uani 1 1 d .
O1C O 0.1851(2) 0.43046(7) 0.15990(6) 0.0359(4) Uani 1 1 d .
C1D C -0.3288(3) 0.50350(9) 0.07865(8) 0.0250(5) Uani 1 1 d .
C2D C -0.2974(3) 0.53740(11) 0.03387(9) 0.0374(6) Uani 1 1 d .
H2D1 H -0.1943 0.5421 0.022 0.045 Uiso 1 1 calc R
C3D C -0.4180(3) 0.56431(12) 0.00666(9) 0.0429(7) Uani 1 1 d .
H3D H -0.3953 0.5869 -0.0242 0.052 Uiso 1 1 calc R
C4D C -0.5950(3) 0.52667(11) 0.06437(9) 0.0357(6) Uani 1 1 d .
H4D H -0.6993 0.5227 0.0752 0.043 Uiso 1 1 calc R
C5D C -0.4807(3) 0.49738(10) 0.09390(9) 0.0309(6) Uani 1 1 d .
H5D H -0.5066 0.4735 0.1241 0.037 Uiso 1 1 calc R
C6D C -0.2059(3) 0.47315(10) 0.11170(8) 0.0263(5) Uani 1 1 d .
N1D N -0.0643(2) 0.48910(9) 0.09928(7) 0.0337(5) Uani 1 1 d .
H1DS H 0.0112 0.4728 0.1175 0.04 Uiso 1 1 calc R
H1DA H -0.0462 0.5159 0.0729 0.04 Uiso 1 1 calc R
N2D N -0.5645(3) 0.56012(9) 0.02160(8) 0.0380(5) Uani 1 1 d .
O1D O -0.2391(2) 0.43594(7) 0.14816(6) 0.0321(4) Uani 1 1 d .
C1E C -0.0897(3) 0.70778(10) 0.04154(8) 0.0255(5) Uani 1 1 d .
C2E C -0.0744(3) 0.76282(10) 0.01094(8) 0.0284(5) Uani 1 1 d .
H2E1 H 0.0204 0.7797 0.0068 0.034 Uiso 1 1 calc R
C3E C -0.1986(3) 0.79281(11) -0.01339(9) 0.0329(6) Uani 1 1 d .
H3E H -0.1871 0.8307 -0.034 0.039 Uiso 1 1 calc R
C4E C -0.3493(3) 0.71852(12) 0.02023(9) 0.0401(7) Uani 1 1 d .
H4E H -0.4455 0.7028 0.0237 0.048 Uiso 1 1 calc R
C5E C -0.2301(3) 0.68572(11) 0.04621(9) 0.0363(6) Uani 1 1 d .
H5E H -0.2451 0.6483 0.0671 0.044 Uiso 1 1 calc R
C6E C 0.0376(3) 0.67275(10) 0.07092(8) 0.0275(5) Uani 1 1 d .
N2E N -0.3335(2) 0.77145(9) -0.00957(7) 0.0347(5) Uani 1 1 d .
N1E N 0.1797(2) 0.68609(9) 0.05663(7) 0.0319(5) Uani 1 1 d .
H5ES H 0.2573 0.6672 0.0731 0.038 Uiso 1 1 calc R
H5EA H 0.1964 0.7139 0.0307 0.038 Uiso 1 1 calc R
O1E O 0.0058(2) 0.63422(8) 0.10700(6) 0.0375(4) Uani 1 1 d .
C1F C 0.5224(3) 0.55901(9) 0.18619(8) 0.0248(5) Uani 1 1 d .
C2F C 0.4917(3) 0.52452(11) 0.23125(9) 0.0348(6) Uani 1 1 d .
H2F1 H 0.3889 0.5201 0.2435 0.042 Uiso 1 1 calc R
C3F C 0.6135(3) 0.49701(12) 0.25774(10) 0.0411(7) Uani 1 1 d .
H3F H 0.592 0.4734 0.2884 0.049 Uiso 1 1 calc R
C4F C 0.7882(3) 0.53576(11) 0.19994(9) 0.0337(6) Uani 1 1 d .
H4F H 0.8921 0.5399 0.1888 0.04 Uiso 1 1 calc R
C5F C 0.6735(3) 0.56529(10) 0.17093(8) 0.0289(5) Uani 1 1 d .
H5F H 0.6988 0.5896 0.1408 0.035 Uiso 1 1 calc R
C6F C 0.3980(3) 0.58939(10) 0.15388(8) 0.0260(5) Uani 1 1 d .
N1F N 0.2568(2) 0.57368(9) 0.16638(7) 0.0348(5) Uani 1 1 d .
H1FS H 0.181 0.5904 0.1485 0.042 Uiso 1 1 calc R
H1FA H 0.2391 0.5465 0.1926 0.042 Uiso 1 1 calc R
N2F N 0.7596(2) 0.50185(9) 0.24264(7) 0.0341(5) Uani 1 1 d .
O1F O 0.4308(2) 0.62706(7) 0.11771(6) 0.0326(4) Uani 1 1 d .
C1G C 0.3545(3) 0.92311(10) -0.00342(7) 0.0232(5) Uani 1 1 d .
C2G C 0.3843(3) 0.87556(11) 0.03469(9) 0.0363(6) Uani 1 1 d .
H2G1 H 0.4866 0.8625 0.0434 0.044 Uiso 1 1 calc R
C3G C 0.2614(3) 0.84723(12) 0.05996(9) 0.0403(7) Uani 1 1 d .
H3G H 0.2826 0.8141 0.0858 0.048 Uiso 1 1 calc R
C4G C 0.0888(3) 0.90919(11) 0.01338(9) 0.0336(6) Uani 1 1 d .
H4G H -0.0147 0.9215 0.0057 0.04 Uiso 1 1 calc R
C5G C 0.2040(3) 0.93939(11) -0.01425(8) 0.0311(6) Uani 1 1 d .
H5G H 0.1793 0.9713 -0.0407 0.037 Uiso 1 1 calc R
C6G C 0.4800(3) 0.95642(9) -0.03381(7) 0.0232(5) Uani 1 1 d .
N1G N 0.6200(2) 0.94521(8) -0.01870(7) 0.0285(5) Uani 1 1 d .
H1GS H 0.6961 0.9635 -0.0356 0.034 Uiso 1 1 calc R
H1GA H 0.6372 0.9194 0.0083 0.034 Uiso 1 1 calc R
N2G N 0.1168(2) 0.86369(9) 0.05016(7) 0.0312(5) Uani 1 1 d .
O1G O 0.4487(2) 0.99204(7) -0.07129(5) 0.0327(4) Uani 1 1 d .
C1H C 0.9627(3) 1.06756(9) -0.15064(8) 0.0247(5) Uani 1 1 d .
C2H C 0.9431(3) 1.09034(10) -0.19774(8) 0.0287(5) Uani 1 1 d .
H2H1 H 0.8481 1.0898 -0.2101 0.034 Uiso 1 1 calc R
C3H C 1.0658(3) 1.11371(11) -0.22581(9) 0.0319(6) Uani 1 1 d .
H3H H 1.0518 1.13 -0.2578 0.038 Uiso 1 1 calc R
C4H C 1.2215(3) 1.09215(11) -0.16573(9) 0.0362(6) Uani 1 1 d .
H4H H 1.3189 1.0922 -0.1545 0.043 Uiso 1 1 calc R
C5H C 1.1041(3) 1.06831(11) -0.13464(9) 0.0327(6) Uani 1 1 d .
H5H H 1.1208 1.0527 -0.1027 0.039 Uiso 1 1 calc R
C6H C 0.8350(3) 1.04088(10) -0.11668(8) 0.0260(5) Uani 1 1 d .
N1H N 0.6932(2) 1.05566(9) -0.12982(7) 0.0330(5) Uani 1 1 d .
H1HS H 0.6158 1.041 -0.1111 0.04 Uiso 1 1 calc R
H1HA H 0.6759 1.0802 -0.1573 0.04 Uiso 1 1 calc R
N2H N 1.2030(2) 1.11505(9) -0.21096(7) 0.0323(5) Uani 1 1 d .
O1H O 0.8685(2) 1.00677(7) -0.07872(5) 0.0331(4) Uani 1 1 d .
C1I C -0.4676(3) 0.57745(9) 0.50108(7) 0.0213(5) Uani 1 1 d .
C2I C -0.4423(3) 0.62436(10) 0.46238(8) 0.0314(6) Uani 1 1 d .
H2I1 H -0.3422 0.6369 0.4538 0.038 Uiso 1 1 calc R
C3I C -0.5649(3) 0.65251(12) 0.43657(9) 0.0383(7) Uani 1 1 d .
H3I H -0.5466 0.6846 0.41 0.046 Uiso 1 1 calc R
C4I C -0.7319(3) 0.59257(10) 0.48456(9) 0.0314(6) Uani 1 1 d .
H4I H -0.8334 0.5813 0.4926 0.038 Uiso 1 1 calc R
C5I C -0.6156(3) 0.56198(10) 0.51252(8) 0.0268(5) Uani 1 1 d .
H5I H -0.6375 0.5307 0.5393 0.032 Uiso 1 1 calc R
C6I C -0.3404(3) 0.54367(9) 0.53164(7) 0.0229(5) Uani 1 1 d .
N1I N -0.1967(2) 0.55311(9) 0.51608(7) 0.0300(5) Uani 1 1 d .
H1IS H -0.12 0.534 0.5329 0.036 Uiso 1 1 calc R
H1IA H -0.1781 0.5785 0.489 0.036 Uiso 1 1 calc R
N2I N -0.7080(2) 0.63710(9) 0.44692(7) 0.0317(5) Uani 1 1 d .
O1I O -0.37430(19) 0.50863(7) 0.56935(5) 0.0290(4) Uani 1 1 d .
C1J C 0.1404(3) 0.43123(9) 0.64886(8) 0.0240(5) Uani 1 1 d .
C2J C 0.1062(3) 0.40562(10) 0.69565(8) 0.0297(5) Uani 1 1 d .
H2J1 H 0.0029 0.4049 0.7079 0.036 Uiso 1 1 calc R
C3J C 0.2266(3) 0.38132(11) 0.72385(8) 0.0320(6) Uani 1 1 d .
H3J H 0.2029 0.3634 0.7557 0.038 Uiso 1 1 calc R
C4J C 0.4056(3) 0.40676(11) 0.66406(9) 0.0347(6) Uani 1 1 d .
H4J H 0.5101 0.4076 0.6529 0.042 Uiso 1 1 calc R
C5J C 0.2925(3) 0.43167(10) 0.63325(9) 0.0313(6) Uani 1 1 d .
H5J H 0.3196 0.4489 0.6016 0.038 Uiso 1 1 calc R
C6J C 0.0181(3) 0.45906(9) 0.61516(8) 0.0250(5) Uani 1 1 d .
N1J N -0.1246(2) 0.44575(9) 0.62860(7) 0.0311(5) Uani 1 1 d .
H1JS H -0.1996 0.4613 0.6101 0.037 Uiso 1 1 calc R
H1JA H -0.1443 0.4213 0.6561 0.037 Uiso 1 1 calc R
N2J N 0.3730(2) 0.38154(9) 0.70904(7) 0.0318(5) Uani 1 1 d .
O1J O 0.0542(2) 0.49302(7) 0.57709(6) 0.0339(4) Uani 1 1 d .
C1K C 0.5868(3) 0.94550(9) 0.31674(8) 0.0243(5) Uani 1 1 d .
C2K C 0.5646(3) 0.97869(11) 0.27193(9) 0.0371(6) Uani 1 1 d .
H2K1 H 0.4671 0.9829 0.2595 0.045 Uiso 1 1 calc R
C3K C 0.6866(3) 1.00582(12) 0.24521(10) 0.0422(7) Uani 1 1 d .
H3K H 0.6699 1.0287 0.2143 0.051 Uiso 1 1 calc R
C4K C 0.8469(3) 0.96849(11) 0.30348(9) 0.0362(6) Uani 1 1 d .
H4K H 0.9461 0.9644 0.3149 0.043 Uiso 1 1 calc R
C5K C 0.7318(3) 0.93993(10) 0.33226(9) 0.0327(6) Uani 1 1 d .
H5K H 0.7524 0.9165 0.3627 0.039 Uiso 1 1 calc R
C6K C 0.4617(3) 0.91396(9) 0.34853(8) 0.0253(5) Uani 1 1 d .
N1K N 0.3191(2) 0.92829(8) 0.33534(7) 0.0309(5) Uani 1 1 d .
H1KS H 0.2429 0.9111 0.353 0.037 Uiso 1 1 calc R
H1KA H 0.3007 0.9551 0.3089 0.037 Uiso 1 1 calc R
N2K N 0.8252(2) 1.00154(9) 0.26039(7) 0.0330(5) Uani 1 1 d .
O1K O 0.4950(2) 0.87686(7) 0.38510(6) 0.0346(4) Uani 1 1 d .
C1L C -0.0168(3) 0.78747(10) 0.45769(7) 0.0241(5) Uani 1 1 d .
C2L C 0.0181(3) 0.73400(10) 0.49049(8) 0.0287(5) Uani 1 1 d .
H2L1 H 0.1216 0.7195 0.4967 0.034 Uiso 1 1 calc R
C3L C -0.1018(3) 0.70263(11) 0.51368(9) 0.0322(6) Uani 1 1 d .
H3L H -0.0778 0.6661 0.536 0.039 Uiso 1 1 calc R
C4L C -0.2812(3) 0.77172(11) 0.47506(9) 0.0373(6) Uani 1 1 d .
H4L H -0.3858 0.7851 0.4696 0.045 Uiso 1 1 calc R
C5L C -0.1689(3) 0.80612(11) 0.44997(9) 0.0349(6) Uani 1 1 d .
H5L H -0.1964 0.8423 0.4276 0.042 Uiso 1 1 calc R
C6L C 0.1060(3) 0.82471(10) 0.42943(8) 0.0260(5) Uani 1 1 d .
N1L N 0.2469(2) 0.81309(9) 0.44473(7) 0.0319(5) Uani 1 1 d .
H1LS H 0.3214 0.8337 0.4292 0.038 Uiso 1 1 calc R
H1LA H 0.2655 0.7848 0.4703 0.038 Uiso 1 1 calc R
N2L N -0.2488(2) 0.72064(9) 0.50663(7) 0.0302(5) Uani 1 1 d .
O1L O 0.0723(2) 0.86370(7) 0.39382(6) 0.0335(4) Uani 1 1 d .
C7A C -0.4693(3) 0.85391(11) 0.55108(10) 0.0399(7) Uani 1 1 d .
H7A H -0.5751 0.858 0.54 0.048 Uiso 1 1 calc R
C8A C -0.4150(3) 0.79459(11) 0.58229(9) 0.0389(7) Uani 1 1 d .
H8A1 H -0.4848 0.7634 0.589 0.047 Uiso 1 1 calc R
H8A2 H -0.3044 0.7815 0.5801 0.047 Uiso 1 1 calc R
C9A C -0.4592(4) 0.84211(11) 0.60204(9) 0.0423(7) Uani 1 1 d .
H9A1 H -0.3763 0.8588 0.6122 0.051 Uiso 1 1 calc R
H9A2 H -0.5566 0.8407 0.6211 0.051 Uiso 1 1 calc R
C10A C -0.3572(3) 0.89043(11) 0.51923(9) 0.0328(6) Uani 1 1 d .
O2A O -0.2217(2) 0.88265(8) 0.53464(6) 0.0435(5) Uani 1 1 d .
H2A H -0.1635 0.9046 0.5153 0.065 Uiso 1 1 calc R
O3A O -0.3900(2) 0.92388(9) 0.48189(7) 0.0552(6) Uani 1 1 d .
C7B C 1.5218(3) 1.27982(10) 0.13938(8) 0.0298(6) Uani 1 1 d .
H7B H 1.6321 1.266 0.145 0.036 Uiso 1 1 calc R
C8B C 1.4820(3) 1.30287(11) 0.08945(8) 0.0361(6) Uani 1 1 d .
H8B1 H 1.5655 1.3016 0.0657 0.043 Uiso 1 1 calc R
H8B2 H 1.3798 1.2963 0.0818 0.043 Uiso 1 1 calc R
C9B C 1.4879(3) 1.34416(10) 0.11568(9) 0.0371(6) Uani 1 1 d .
H9B1 H 1.3894 1.3633 0.1244 0.044 Uiso 1 1 calc R
H9B2 H 1.5751 1.3687 0.1083 0.044 Uiso 1 1 calc R
C10B C 1.4085(3) 1.24797(10) 0.17374(8) 0.0260(5) Uani 1 1 d .
O2B O 1.26606(19) 1.26866(7) 0.16557(6) 0.0309(4) Uani 1 1 d .
H2B H 1.207 1.2488 0.1861 0.046 Uiso 1 1 calc R
O3B O 1.4446(2) 1.20642(8) 0.20684(6) 0.0391(5) Uani 1 1 d .
C7C C 0.9766(3) 0.22248(10) 0.36364(8) 0.0304(6) Uani 1 1 d .
H7C H 1.0847 0.2333 0.3568 0.036 Uiso 1 1 calc R
C8C C 0.9580(3) 0.15952(10) 0.38896(9) 0.0360(6) Uani 1 1 d .
H8C1 H 0.8706 0.1423 0.3816 0.043 Uiso 1 1 calc R
H8C2 H 1.0524 0.1327 0.3963 0.043 Uiso 1 1 calc R
C9C C 0.9230(3) 0.20270(11) 0.41397(8) 0.0365(6) Uani 1 1 d .
H9C1 H 0.9958 0.2029 0.4368 0.044 Uiso 1 1 calc R
H9C2 H 0.8139 0.2125 0.4221 0.044 Uiso 1 1 calc R
C10C C 0.8652(3) 0.25594(10) 0.32931(8) 0.0249(5) Uani 1 1 d .
O2C O 0.72588(19) 0.23930(7) 0.33906(6) 0.0314(4) Uani 1 1 d .
H2C H 0.668 0.2598 0.3185 0.047 Uiso 1 1 calc R
O3C O 0.8998(2) 0.29556(7) 0.29533(6) 0.0367(4) Uani 1 1 d .
C7D C -1.0253(3) 0.64455(11) -0.05397(9) 0.0330(6) Uani 1 1 d .
H7D H -1.1352 0.6378 -0.0443 0.04 Uiso 1 1 calc R
C8D C -0.9842(3) 0.65939(11) -0.10477(8) 0.0377(6) Uani 1 1 d .
H8D1 H -0.8804 0.6454 -0.1145 0.045 Uiso 1 1 calc R
H8D2 H -1.0662 0.6602 -0.1252 0.045 Uiso 1 1 calc R
C9D C -0.9957(3) 0.70541(11) -0.08259(9) 0.0395(7) Uani 1 1 d .
H9D1 H -1.0849 0.735 -0.0891 0.047 Uiso 1 1 calc R
H9D2 H -0.8992 0.7202 -0.0785 0.047 Uiso 1 1 calc R
C10D C -0.9113(3) 0.60931(11) -0.02131(8) 0.0298(5) Uani 1 1 d .
O2D O -0.7698(2) 0.61937(8) -0.03550(6) 0.0429(5) Uani 1 1 d .
H2D H -0.7103 0.5982 -0.0157 0.064 Uiso 1 1 calc R
O3D O -0.9462(2) 0.57412(8) 0.01523(6) 0.0456(5) Uani 1 1 d .
C7E C -0.7863(3) 0.84812(10) -0.09363(8) 0.0297(6) Uani 1 1 d .
H7E H -0.8945 0.8375 -0.0869 0.036 Uiso 1 1 calc R
C8E C -0.7307(3) 0.86595(11) -0.14379(9) 0.0354(6) Uani 1 1 d .
H8E1 H -0.6212 0.8557 -0.1513 0.042 Uiso 1 1 calc R
H8E2 H -0.8024 0.8647 -0.1666 0.042 Uiso 1 1 calc R
C9E C -0.7668(3) 0.91072(10) -0.12033(8) 0.0338(6) Uani 1 1 d .
H9E1 H -0.8609 0.9375 -0.1285 0.041 Uiso 1 1 calc R
H9E2 H -0.6799 0.9285 -0.1133 0.041 Uiso 1 1 calc R
C10E C -0.6765(3) 0.81559(10) -0.05870(8) 0.0266(5) Uani 1 1 d .
O2E O -0.53824(19) 0.83251(7) -0.06766(6) 0.0336(4) Uani 1 1 d .
H2E H -0.4814 0.8123 -0.0467 0.05 Uiso 1 1 calc R
O3E O -0.7120(2) 0.77583(8) -0.02482(6) 0.0402(5) Uani 1 1 d .
C7F C 1.2112(3) 0.42283(10) 0.32478(8) 0.0311(6) Uani 1 1 d .
H7F H 1.3217 0.4298 0.3165 0.037 Uiso 1 1 calc R
C8F C 1.1799(3) 0.36217(10) 0.35495(9) 0.0353(6) Uani 1 1 d .
H8F1 H 1.086 0.3464 0.35 0.042 Uiso 1 1 calc R
H8F2 H 1.2692 0.333 0.3637 0.042 Uiso 1 1 calc R
C9F C 1.1606(3) 0.41039(11) 0.37514(8) 0.0358(6) Uani 1 1 d .
H9F1 H 1.2378 0.4113 0.3965 0.043 Uiso 1 1 calc R
H9F2 H 1.0546 0.4247 0.3828 0.043 Uiso 1 1 calc R
C10F C 1.1021(3) 0.45548(10) 0.28990(8) 0.0275(5) Uani 1 1 d .
O2F O 0.9599(2) 0.44472(8) 0.30219(6) 0.0373(4) Uani 1 1 d .
H2F H 0.9032 0.4644 0.2811 0.056 Uiso 1 1 calc R
O3F O 1.1400(2) 0.48997(8) 0.25331(6) 0.0423(5) Uani 1 1 d .
C7G C -0.3373(3) 0.78578(11) 0.13311(9) 0.0343(6) Uani 1 1 d .
H7G H -0.4483 0.7993 0.1284 0.041 Uiso 1 1 calc R
C8G C -0.3002(3) 0.72109(11) 0.15255(9) 0.0400(7) Uani 1 1 d .
H8G1 H -0.386 0.6961 0.1583 0.048 Uiso 1 1 calc R
H8G2 H -0.2012 0.704 0.1422 0.048 Uiso 1 1 calc R
C9G C -0.2954(3) 0.75781(11) 0.18245(9) 0.0369(6) Uani 1 1 d .
H9G1 H -0.1934 0.7637 0.1907 0.044 Uiso 1 1 calc R
H9G2 H -0.3782 0.7558 0.2069 0.044 Uiso 1 1 calc R
C10G C -0.2263(3) 0.82100(10) 0.09964(8) 0.0284(5) Uani 1 1 d .
O2G O -0.08296(19) 0.80207(7) 0.10740(6) 0.0333(4) Uani 1 1 d .
H2G H -0.0256 0.8238 0.0876 0.05 Uiso 1 1 calc R
O3G O -0.2654(2) 0.86298(8) 0.06764(6) 0.0387(5) Uani 1 1 d .
C7H C 1.6590(3) 1.19962(11) -0.28613(8) 0.0311(6) Uani 1 1 d .
H7H H 1.7665 1.1943 -0.2761 0.037 Uiso 1 1 calc R
C8H C 1.6416(3) 1.21554(10) -0.33722(8) 0.0345(6) Uani 1 1 d .
H8H1 H 1.7365 1.2184 -0.3575 0.041 Uiso 1 1 calc R
H8H2 H 1.5561 1.2003 -0.3475 0.041 Uiso 1 1 calc R
C9H C 1.6024(3) 1.26039(10) -0.31425(8) 0.0334(6) Uani 1 1 d .
H9H1 H 1.4924 1.2732 -0.3102 0.04 Uiso 1 1 calc R
H9H2 H 1.6728 1.2913 -0.3202 0.04 Uiso 1 1 calc R
C10H C 1.5481(3) 1.16334(10) -0.25400(8) 0.0294(5) Uani 1 1 d .
O2H O 1.4118(2) 1.16933(8) -0.26961(6) 0.0374(4) Uani 1 1 d .
H2H H 1.3541 1.1478 -0.2498 0.056 Uiso 1 1 calc R
O3H O 1.5792(2) 1.13163(9) -0.21592(7) 0.0508(6) Uani 1 1 d .
C7I C -1.1586(3) 0.71746(10) 0.36338(8) 0.0296(5) Uani 1 1 d .
H7I H -1.2667 0.7066 0.369 0.036 Uiso 1 1 calc R
C8I C -1.1025(3) 0.74167(11) 0.31347(8) 0.0371(6) Uani 1 1 d .
H8I1 H -0.9931 0.7325 0.3052 0.045 Uiso 1 1 calc R
H8I2 H -1.174 0.7441 0.2896 0.045 Uiso 1 1 calc R
C9I C -1.1386(3) 0.78143(10) 0.34154(9) 0.0363(6) Uani 1 1 d .
H9I1 H -1.2325 0.8087 0.3351 0.044 Uiso 1 1 calc R
H9I2 H -1.0516 0.797 0.3508 0.044 Uiso 1 1 calc R
C10I C -1.0481(3) 0.68174(10) 0.39736(8) 0.0266(5) Uani 1 1 d .
O2I O -0.90791(19) 0.69734(7) 0.38829(6) 0.0346(4) Uani 1 1 d .
H2I H -0.851 0.6757 0.4087 0.052 Uiso 1 1 calc R
O3I O -1.0851(2) 0.64183(7) 0.43056(6) 0.0343(4) Uani 1 1 d .
C7J C 0.8367(3) 0.29926(10) 0.78494(8) 0.0313(6) Uani 1 1 d .
H7J H 0.946 0.3069 0.775 0.038 Uiso 1 1 calc R
C8J C 0.8104(3) 0.23706(11) 0.81144(9) 0.0375(6) Uani 1 1 d .
H8J1 H 0.7137 0.2225 0.8072 0.045 Uiso 1 1 calc R
H8J2 H 0.9007 0.2079 0.8162 0.045 Uiso 1 1 calc R
C9J C 0.7999(3) 0.28038(11) 0.83599(9) 0.0375(6) Uani 1 1 d .
H9J1 H 0.8835 0.2783 0.8562 0.045 Uiso 1 1 calc R
H9J2 H 0.6966 0.293 0.8472 0.045 Uiso 1 1 calc R
C10J C 0.7211(3) 0.33528(10) 0.75349(8) 0.0266(5) Uani 1 1 d .
O2J O 0.57983(19) 0.32692(8) 0.76905(6) 0.0343(4) Uani 1 1 d .
H2J H 0.5195 0.3486 0.7497 0.051 Uiso 1 1 calc R
O3J O 0.7542(2) 0.36943(8) 0.71625(6) 0.0440(5) Uani 1 1 d .
C7K C 1.2790(3) 1.07910(12) 0.17734(9) 0.0386(7) Uani 1 1 d .
H7K H 1.3878 1.0733 0.1864 0.046 Uiso 1 1 calc R
C8K C 1.2577(3) 1.08843(11) 0.12724(9) 0.0401(7) Uani 1 1 d .
H8K1 H 1.351 1.0868 0.1068 0.048 Uiso 1 1 calc R
H8K2 H 1.1676 1.0731 0.1195 0.048 Uiso 1 1 calc R
C9K C 1.2297(3) 1.13776(11) 0.14530(9) 0.0370(6) Uani 1 1 d .
H9K1 H 1.1218 1.1535 0.1488 0.044 Uiso 1 1 calc R
H9K2 H 1.3051 1.1672 0.1362 0.044 Uiso 1 1 calc R
C10K C 1.1678(3) 1.04650(11) 0.21231(9) 0.0308(6) Uani 1 1 d .
O2K O 1.0277(2) 1.05661(8) 0.19970(6) 0.0402(5) Uani 1 1 d .
H2K H 0.9702 1.0367 0.2207 0.06 Uiso 1 1 calc R
O3K O 1.2037(2) 1.01389(9) 0.24945(7) 0.0507(6) Uani 1 1 d .
C7L C -0.7058(3) 0.64888(10) 0.59242(8) 0.0284(5) Uani 1 1 d .
H7L H -0.8168 0.6614 0.5869 0.034 Uiso 1 1 calc R
C8L C -0.6674(3) 0.58534(10) 0.61813(8) 0.0334(6) Uani 1 1 d .
H8L1 H -0.7526 0.5599 0.6269 0.04 Uiso 1 1 calc R
H8L2 H -0.568 0.5664 0.6098 0.04 Uiso 1 1 calc R
C9L C -0.6638(3) 0.62926(10) 0.64200(8) 0.0313(6) Uani 1 1 d .
H9L1 H -0.5622 0.6377 0.6486 0.038 Uiso 1 1 calc R
H9L2 H -0.7468 0.6312 0.6657 0.038 Uiso 1 1 calc R
C10L C -0.5948(3) 0.68014(10) 0.55663(8) 0.0250(5) Uani 1 1 d .
O2L O -0.45074(18) 0.66068(7) 0.56432(5) 0.0291(4) Uani 1 1 d .
H2L H -0.3935 0.6802 0.543 0.044 Uiso 1 1 calc R
O3L O -0.6332(2) 0.72110(8) 0.52370(6) 0.0379(4) Uani 1 1 d .

loop_
_atom_site_aniso_label
_atom_site_aniso_U_11
_atom_site_aniso_U_22
_atom_site_aniso_U_33
_atom_site_aniso_U_23
_atom_site_aniso_U_13
_atom_site_aniso_U_12
C1A 0.0286(14) 0.0191(11) 0.0256(12) -0.0014(9) 0.0013(10) -0.0025(9)
C2A 0.0264(15) 0.0481(16) 0.0342(15) 0.0099(13) 0.0002(12) -0.0057(12)
C3A 0.0322(17) 0.0517(17) 0.0331(15) 0.0173(13) 0.0018(12) -0.0065(13)
C4A 0.0263(15) 0.0456(16) 0.0352(15) 0.0016(12) -0.0028(12) -0.0077(12)
C5A 0.0305(15) 0.0379(14) 0.0300(14) 0.0032(11) -0.0041(11) -0.0084(11)
C6A 0.0298(14) 0.0199(11) 0.0233(12) 0.0012(10) 0.0032(10) -0.0056(10)
N1A 0.0273(12) 0.0282(11) 0.0269(11) 0.0070(9) 0.0033(9) -0.0071(9)
N2A 0.0285(13) 0.0365(12) 0.0343(12) 0.0012(10) 0.0064(10) -0.0093(9)
O1A 0.0336(11) 0.0312(9) 0.0274(9) 0.0078(8) -0.0014(8) -0.0089(8)
C1B 0.0265(13) 0.0232(11) 0.0169(11) -0.0026(9) 0.0022(9) -0.0067(9)
C2B 0.0278(14) 0.0293(12) 0.0235(12) 0.0030(10) -0.0021(10) -0.0058(10)
C3B 0.0299(15) 0.0329(13) 0.0290(13) 0.0024(11) -0.0009(11) -0.0051(11)
C4B 0.0248(14) 0.0402(15) 0.0330(14) -0.0018(12) 0.0005(11) -0.0026(11)
C5B 0.0250(14) 0.0343(14) 0.0292(14) 0.0063(11) -0.0021(11) -0.0015(11)
C6B 0.0269(14) 0.0235(12) 0.0204(12) -0.0007(10) 0.0025(10) -0.0046(10)
N1B 0.0265(12) 0.0363(12) 0.0246(11) 0.0085(9) 0.0007(9) -0.0114(9)
N2B 0.0285(12) 0.0341(11) 0.0251(11) -0.0037(9) 0.0045(9) -0.0084(9)
O1B 0.0303(10) 0.0313(9) 0.0253(9) 0.0050(7) 0.0002(8) -0.0056(7)
C1C 0.0241(13) 0.0281(12) 0.0169(11) -0.0032(9) -0.0010(9) -0.0018(10)
C2C 0.0247(13) 0.0276(12) 0.0266(13) -0.0004(10) -0.0011(10) -0.0018(10)
C3C 0.0308(15) 0.0302(13) 0.0279(13) 0.0006(11) -0.0047(11) 0.0010(11)
C4C 0.0267(15) 0.0439(15) 0.0311(14) 0.0039(12) -0.0054(11) -0.0096(12)
C5C 0.0307(15) 0.0340(14) 0.0282(13) 0.0068(11) -0.0034(11) -0.0069(11)
C6C 0.0266(14) 0.0253(12) 0.0216(12) -0.0006(10) -0.0026(10) -0.0005(10)
N1C 0.0224(11) 0.0336(11) 0.0233(10) 0.0060(9) -0.0058(9) -0.0004(9)
N2C 0.0273(12) 0.0392(12) 0.0253(11) -0.0040(9) -0.0061(9) 0.0029(9)
O1C 0.0293(10) 0.0398(10) 0.0255(9) 0.0090(8) -0.0045(8) -0.0018(8)
C1D 0.0247(13) 0.0215(11) 0.0250(12) -0.0003(10) -0.0059(10) -0.0022(9)
C2D 0.0293(15) 0.0415(15) 0.0279(14) 0.0110(11) -0.0044(11) -0.0084(12)
C3D 0.0344(17) 0.0487(17) 0.0304(14) 0.0138(12) -0.0102(12) -0.0095(13)
C4D 0.0229(14) 0.0430(15) 0.0357(15) -0.0040(12) -0.0023(11) -0.0028(11)
C5D 0.0306(15) 0.0318(13) 0.0250(13) -0.0006(10) -0.0023(11) -0.0038(11)
C6D 0.0271(14) 0.0227(11) 0.0232(12) 0.0012(10) -0.0044(10) 0.0010(10)
N1D 0.0252(12) 0.0362(12) 0.0271(11) 0.0100(9) -0.0076(9) -0.0030(9)
N2D 0.0313(13) 0.0386(12) 0.0355(13) 0.0025(10) -0.0116(10) -0.0009(10)
O1D 0.0295(10) 0.0290(9) 0.0279(9) 0.0056(7) -0.0053(8) -0.0003(7)
C1E 0.0232(13) 0.0295(12) 0.0185(11) -0.0009(10) -0.0015(9) 0.0005(10)
C2E 0.0247(13) 0.0263(12) 0.0284(13) 0.0004(10) -0.0033(10) -0.0021(10)
C3E 0.0263(14) 0.0325(13) 0.0312(14) 0.0011(11) -0.0034(11) 0.0026(11)
C4E 0.0280(15) 0.0503(17) 0.0329(15) 0.0037(13) -0.0079(12) -0.0083(12)
C5E 0.0314(15) 0.0394(15) 0.0285(14) 0.0063(11) -0.0056(11) -0.0093(12)
C6E 0.0255(14) 0.0310(13) 0.0209(12) -0.0016(10) -0.0029(10) 0.0013(10)
N2E 0.0252(12) 0.0445(13) 0.0277(11) -0.0021(10) -0.0054(9) 0.0015(10)
N1E 0.0241(12) 0.0364(12) 0.0223(11) 0.0087(9) -0.0036(9) 0.0004(9)
O1E 0.0313(11) 0.0406(10) 0.0263(9) 0.0116(8) -0.0045(8) -0.0052(8)
C1F 0.0261(13) 0.0198(11) 0.0241(12) 0.0001(9) -0.0051(10) -0.0006(9)
C2F 0.0216(14) 0.0384(14) 0.0322(14) 0.0083(11) -0.0037(11) -0.0057(11)
C3F 0.0339(16) 0.0432(16) 0.0334(15) 0.0089(12) -0.0059(12) -0.0078(12)
C4F 0.0224(14) 0.0400(14) 0.0340(14) -0.0049(12) 0.0003(11) -0.0037(11)
C5F 0.0255(14) 0.0310(13) 0.0236(12) 0.0006(10) 0.0003(10) -0.0027(10)
C6F 0.0272(14) 0.0216(11) 0.0236(12) -0.0005(10) -0.0024(10) 0.0019(9)
N1F 0.0245(12) 0.0359(12) 0.0296(12) 0.0114(9) -0.0046(9) -0.0025(9)
N2F 0.0277(12) 0.0340(12) 0.0346(12) 0.0002(10) -0.0112(10) -0.0017(9)
O1F 0.0301(10) 0.0311(9) 0.0246(9) 0.0078(7) -0.0040(7) 0.0010(7)
C1G 0.0222(13) 0.0265(12) 0.0173(11) -0.0011(9) -0.0007(9) -0.0042(9)
C2G 0.0239(14) 0.0448(15) 0.0280(14) 0.0080(12) -0.0030(11) -0.0069(11)
C3G 0.0301(16) 0.0429(15) 0.0343(15) 0.0116(12) -0.0050(12) -0.0124(12)
C4G 0.0211(13) 0.0392(14) 0.0331(14) -0.0003(12) -0.0026(11) -0.0030(11)
C5G 0.0290(14) 0.0313(13) 0.0248(13) 0.0039(10) -0.0034(11) -0.0034(10)
C6G 0.0233(13) 0.0247(11) 0.0174(11) -0.0006(9) -0.0006(9) -0.0026(9)
N1G 0.0221(11) 0.0315(11) 0.0228(10) 0.0060(8) -0.0009(8) -0.0062(8)
N2G 0.0243(12) 0.0379(12) 0.0242(11) 0.0018(9) 0.0008(9) -0.0081(9)
O1G 0.0303(10) 0.0356(9) 0.0220(9) 0.0080(7) -0.0037(7) -0.0074(8)
C1H 0.0254(13) 0.0192(11) 0.0242(12) 0.0013(9) -0.0002(10) -0.0041(9)
C2H 0.0244(13) 0.0327(13) 0.0232(12) -0.0003(10) 0.0002(10) -0.0035(10)
C3H 0.0281(14) 0.0359(14) 0.0254(13) 0.0000(11) 0.0008(11) -0.0057(11)
C4H 0.0291(15) 0.0358(14) 0.0370(15) 0.0010(12) -0.0021(12) -0.0103(11)
C5H 0.0336(15) 0.0324(13) 0.0264(13) 0.0015(11) -0.0033(11) -0.0094(11)
C6H 0.0284(14) 0.0223(11) 0.0228(12) 0.0008(10) 0.0006(10) -0.0076(10)
N1H 0.0243(12) 0.0366(12) 0.0254(11) 0.0089(9) 0.0012(9) -0.0057(9)
N2H 0.0280(12) 0.0310(11) 0.0315(12) -0.0012(9) 0.0038(9) -0.0053(9)
O1H 0.0320(10) 0.0359(9) 0.0218(9) 0.0085(7) -0.0028(7) -0.0131(8)
C1I 0.0215(12) 0.0234(11) 0.0170(11) -0.0042(9) -0.0039(9) 0.0023(9)
C2I 0.0215(13) 0.0357(14) 0.0262(13) 0.0059(11) -0.0023(10) -0.0023(10)
C3I 0.0299(15) 0.0453(16) 0.0259(13) 0.0094(12) -0.0049(11) -0.0031(12)
C4I 0.0214(13) 0.0345(13) 0.0333(14) -0.0028(11) -0.0023(11) -0.0034(10)
C5I 0.0262(14) 0.0275(12) 0.0220(12) -0.0007(10) -0.0008(10) -0.0035(10)
C6I 0.0264(13) 0.0232(11) 0.0171(11) -0.0033(9) -0.0039(9) -0.0001(9)
N1I 0.0228(11) 0.0361(11) 0.0204(10) 0.0066(9) -0.0046(9) 0.0001(9)
N2I 0.0239(12) 0.0359(12) 0.0281(11) 0.0000(9) -0.0064(9) 0.0020(9)
O1I 0.0286(10) 0.0299(9) 0.0194(8) 0.0043(7) -0.0038(7) 0.0019(7)
C1J 0.0245(13) 0.0193(11) 0.0239(12) -0.0001(9) -0.0048(10) -0.0005(9)
C2J 0.0236(13) 0.0338(13) 0.0256(13) -0.0003(10) -0.0024(10) -0.0017(10)
C3J 0.0308(15) 0.0352(14) 0.0238(13) 0.0020(11) -0.0066(11) -0.0056(11)
C4J 0.0233(14) 0.0355(14) 0.0359(15) 0.0018(12) -0.0012(11) -0.0002(11)
C5J 0.0270(14) 0.0274(12) 0.0295(13) 0.0033(10) 0.0012(11) 0.0017(10)
C6J 0.0242(13) 0.0222(11) 0.0232(12) 0.0006(9) -0.0029(10) 0.0000(9)
N1J 0.0230(12) 0.0361(11) 0.0224(10) 0.0084(9) -0.0048(9) -0.0017(9)
N2J 0.0263(12) 0.0307(11) 0.0332(12) -0.0019(9) -0.0073(9) 0.0007(9)
O1J 0.0295(10) 0.0335(9) 0.0264(9) 0.0073(7) -0.0003(8) -0.0013(7)
C1K 0.0263(13) 0.0197(11) 0.0222(12) -0.0001(9) -0.0001(10) -0.0021(9)
C2K 0.0216(14) 0.0441(15) 0.0303(14) 0.0104(12) -0.0018(11) -0.0028(11)
C3K 0.0254(15) 0.0486(17) 0.0349(15) 0.0115(13) 0.0019(12) -0.0034(12)
C4K 0.0280(15) 0.0378(14) 0.0385(15) -0.0035(12) -0.0052(12) -0.0061(11)
C5K 0.0339(15) 0.0302(13) 0.0280(13) 0.0018(11) -0.0072(11) -0.0052(11)
C6K 0.0277(14) 0.0209(11) 0.0247(12) -0.0020(10) -0.0015(10) -0.0052(10)
N1K 0.0255(12) 0.0304(11) 0.0259(11) 0.0080(9) -0.0001(9) -0.0069(9)
N2K 0.0271(12) 0.0331(11) 0.0325(12) -0.0013(9) 0.0011(9) -0.0043(9)
O1K 0.0364(11) 0.0315(9) 0.0267(9) 0.0072(8) -0.0039(8) -0.0106(8)
C1L 0.0249(13) 0.0266(12) 0.0170(11) -0.0016(9) 0.0026(9) -0.0047(10)
C2L 0.0229(13) 0.0270(12) 0.0291(13) 0.0023(10) -0.0021(10) -0.0039(10)
C3L 0.0272(14) 0.0305(13) 0.0301(14) 0.0047(11) -0.0020(11) -0.0065(10)
C4L 0.0249(15) 0.0440(15) 0.0310(14) 0.0039(12) 0.0028(11) -0.0021(11)
C5L 0.0264(15) 0.0364(14) 0.0288(14) 0.0067(11) 0.0026(11) -0.0014(11)
C6L 0.0248(13) 0.0256(12) 0.0228(12) -0.0007(10) 0.0023(10) -0.0049(10)
N1L 0.0255(12) 0.0351(11) 0.0240(11) 0.0093(9) -0.0028(9) -0.0095(9)
N2L 0.0264(12) 0.0325(11) 0.0266(11) -0.0011(9) 0.0008(9) -0.0070(9)
O1L 0.0306(10) 0.0324(9) 0.0249(9) 0.0094(7) 0.0003(8) -0.0051(7)
C7A 0.0265(15) 0.0404(15) 0.0438(16) 0.0025(13) -0.0032(12) -0.0094(12)
C8A 0.0489(18) 0.0269(13) 0.0375(15) -0.0036(11) 0.0036(13) -0.0118(12)
C9A 0.0514(19) 0.0347(14) 0.0386(16) -0.0092(12) 0.0181(14) -0.0174(13)
C10A 0.0231(14) 0.0366(14) 0.0292(14) 0.0031(11) -0.0002(11) -0.0027(11)
O2A 0.0249(11) 0.0552(12) 0.0332(10) 0.0144(9) -0.0030(8) -0.0126(9)
O3A 0.0392(13) 0.0633(14) 0.0409(12) 0.0185(10) -0.0117(10) -0.0056(10)
C7B 0.0236(14) 0.0317(13) 0.0284(13) -0.0013(11) 0.0011(11) -0.0036(10)
C8B 0.0381(16) 0.0377(14) 0.0255(13) -0.0017(11) 0.0072(12) -0.0043(12)
C9B 0.0404(17) 0.0284(13) 0.0361(15) -0.0033(11) 0.0124(12) -0.0078(11)
C10B 0.0228(13) 0.0305(12) 0.0217(12) -0.0031(10) -0.0009(10) -0.0054(10)
O2B 0.0197(9) 0.0356(9) 0.0282(9) 0.0040(7) 0.0005(7) -0.0055(7)
O3B 0.0355(11) 0.0404(10) 0.0288(10) 0.0084(8) -0.0052(8) -0.0036(8)
C7C 0.0230(14) 0.0331(13) 0.0318(14) -0.0050(11) -0.0051(11) -0.0008(10)
C8C 0.0402(16) 0.0267(13) 0.0358(15) -0.0017(11) -0.0113(12) 0.0032(11)
C9C 0.0438(17) 0.0378(14) 0.0237(13) -0.0044(11) -0.0101(12) 0.0047(12)
C10C 0.0226(13) 0.0252(12) 0.0216(12) -0.0004(10) 0.0007(10) -0.0012(9)
O2C 0.0217(9) 0.0334(9) 0.0287(9) 0.0066(7) -0.0047(7) -0.0044(7)
O3C 0.0330(11) 0.0362(10) 0.0299(10) 0.0055(8) 0.0037(8) -0.0072(8)
C7D 0.0213(14) 0.0386(14) 0.0316(14) -0.0004(11) -0.0031(11) -0.0006(11)
C8D 0.0473(18) 0.0376(14) 0.0226(13) -0.0025(11) -0.0121(12) 0.0079(12)
C9D 0.0466(18) 0.0287(13) 0.0364(15) -0.0017(11) -0.0093(13) 0.0056(12)
C10D 0.0250(14) 0.0341(13) 0.0253(13) -0.0016(11) -0.0001(10) -0.0043(10)
O2D 0.0223(10) 0.0570(12) 0.0303(10) 0.0151(9) -0.0037(8) -0.0054(8)
O3D 0.0330(12) 0.0539(12) 0.0326(11) 0.0134(9) -0.0003(9) -0.0105(9)
C7E 0.0195(13) 0.0317(13) 0.0315(14) 0.0001(11) -0.0037(10) -0.0020(10)
C8E 0.0359(16) 0.0380(14) 0.0291(14) -0.0059(11) -0.0094(12) 0.0026(12)
C9E 0.0335(15) 0.0283(13) 0.0345(14) -0.0014(11) -0.0141(12) 0.0036(11)
C10E 0.0209(13) 0.0293(12) 0.0252(12) -0.0025(10) 0.0011(10) -0.0027(10)
O2E 0.0216(10) 0.0364(10) 0.0306(10) 0.0085(8) -0.0051(7) -0.0039(7)
O3E 0.0314(11) 0.0417(11) 0.0323(10) 0.0098(8) 0.0026(8) -0.0060(8)
C7F 0.0199(13) 0.0355(14) 0.0301(13) 0.0011(11) -0.0028(10) -0.0010(10)
C8F 0.0391(16) 0.0258(13) 0.0364(15) -0.0023(11) -0.0116(12) 0.0032(11)
C9F 0.0420(17) 0.0359(14) 0.0265(13) -0.0055(11) -0.0103(12) 0.0033(12)
C10F 0.0223(13) 0.0319(13) 0.0241(12) -0.0025(10) -0.0033(10) -0.0018(10)
O2F 0.0210(10) 0.0486(11) 0.0276(9) 0.0109(8) -0.0046(8) -0.0055(8)
O3F 0.0296(11) 0.0508(11) 0.0309(10) 0.0107(9) 0.0005(8) -0.0081(9)
C7G 0.0219(14) 0.0388(14) 0.0344(14) -0.0005(12) 0.0022(11) -0.0052(11)
C8G 0.0383(17) 0.0364(14) 0.0423(16) -0.0074(12) 0.0120(13) -0.0155(12)
C9G 0.0396(17) 0.0372(14) 0.0272(14) -0.0014(11) 0.0083(12) -0.0081(12)
C10G 0.0262(14) 0.0320(13) 0.0235(12) -0.0029(10) -0.0050(10) -0.0020(10)
O2G 0.0197(9) 0.0382(10) 0.0287(9) 0.0094(8) -0.0006(7) -0.0062(7)
O3G 0.0302(11) 0.0411(10) 0.0329(10) 0.0072(8) -0.0106(8) -0.0011(8)
C7H 0.0233(14) 0.0353(13) 0.0280(13) 0.0010(11) -0.0017(10) -0.0050(10)
C8H 0.0409(16) 0.0350(14) 0.0250(13) -0.0050(11) 0.0105(11) -0.0144(12)
C9H 0.0397(16) 0.0258(12) 0.0313(14) -0.0036(11) 0.0024(12) -0.0078(11)
C10H 0.0234(14) 0.0326(13) 0.0256(13) 0.0011(11) -0.0030(10) -0.0031(10)
O2H 0.0242(10) 0.0483(11) 0.0278(9) 0.0092(8) -0.0039(8) -0.0126(8)
O3H 0.0331(12) 0.0624(13) 0.0341(11) 0.0203(10) -0.0073(9) -0.0075(10)
C7I 0.0198(13) 0.0337(13) 0.0302(13) -0.0014(11) -0.0047(10) -0.0029(10)
C8I 0.0402(17) 0.0426(15) 0.0236(13) -0.0012(11) -0.0110(12) -0.0017(12)
C9I 0.0407(17) 0.0278(13) 0.0351(15) -0.0013(11) -0.0144(12) 0.0038(11)
C10I 0.0229(13) 0.0293(12) 0.0251(12) -0.0047(10) 0.0004(10) -0.0044(10)
O2I 0.0208(10) 0.0393(10) 0.0306(10) 0.0104(8) -0.0062(7) -0.0061(7)
O3I 0.0296(10) 0.0354(10) 0.0286(9) 0.0043(8) 0.0020(8) -0.0087(8)
C7J 0.0224(14) 0.0347(13) 0.0305(13) -0.0009(11) -0.0047(11) -0.0008(10)
C8J 0.0384(17) 0.0301(13) 0.0407(16) -0.0055(12) -0.0133(13) 0.0035(11)
C9J 0.0422(17) 0.0363(14) 0.0295(14) -0.0042(11) -0.0146(12) 0.0073(12)
C10J 0.0204(13) 0.0310(13) 0.0245(12) -0.0024(10) -0.0011(10) -0.0039(10)
O2J 0.0194(9) 0.0462(10) 0.0248(9) 0.0063(8) -0.0020(7) -0.0013(8)
O3J 0.0322(11) 0.0541(12) 0.0315(10) 0.0108(9) -0.0007(8) -0.0154(9)
C7K 0.0236(14) 0.0441(16) 0.0391(16) 0.0014(13) -0.0017(12) -0.0076(11)
C8K 0.0445(18) 0.0403(15) 0.0317(14) -0.0070(12) 0.0135(13) -0.0119(13)
C9K 0.0425(17) 0.0310(13) 0.0336(14) -0.0030(11) 0.0075(12) -0.0144(12)
C10K 0.0225(14) 0.0327(13) 0.0305(14) -0.0007(11) -0.0022(11) -0.0006(10)
O2K 0.0207(10) 0.0535(12) 0.0307(10) 0.0113(9) -0.0025(8) -0.0076(8)
O3K 0.0328(12) 0.0585(13) 0.0395(12) 0.0161(10) -0.0101(9) -0.0002(9)
C7L 0.0215(13) 0.0317(13) 0.0252(13) 0.0007(10) 0.0004(10) -0.0021(10)
C8L 0.0340(15) 0.0257(12) 0.0344(14) -0.0021(11) 0.0096(12) -0.0070(11)
C9L 0.0309(15) 0.0336(13) 0.0240(13) -0.0031(11) 0.0058(11) -0.0033(11)
C10L 0.0236(13) 0.0245(12) 0.0235(12) -0.0011(10) -0.0044(10) -0.0035(9)
O2L 0.0198(9) 0.0312(9) 0.0274(9) 0.0039(7) 0.0016(7) -0.0050(7)
O3L 0.0293(11) 0.0414(10) 0.0285(10) 0.0108(8) -0.0059(8) -0.0022(8)

loop_
_atom_type_symbol
_atom_type_description
_atom_type_scat_dispersion_real
_atom_type_scat_dispersion_imag
_atom_type_scat_source
C C 0.0033 0.0016 'International Tables Vol C Tables 4.2.6.8 and 6.1.1.4'
H H 0 0 'International Tables Vol C Tables 4.2.6.8 and 6.1.1.4'
N N 0.0061 0.0033 'International Tables Vol C Tables 4.2.6.8 and 6.1.1.4'
O O 0.0106 0.006 'International Tables Vol C Tables 4.2.6.8 and 6.1.1.4'

loop_
_exptl_crystal_face_index_h
_exptl_crystal_face_index_k
_exptl_crystal_face_index_l
_exptl_crystal_face_perp_dist
-2 0 -1 0.321
2 0 1 0.341
0 -1 -1 0.04
0 1 1 0.039
0 1 -1 0.066
0 -1 1 0.085

loop_
_geom_angle_atom_site_label_1
_geom_angle_atom_site_label_2
_geom_angle_atom_site_label_3
_geom_angle
C5A C1A C2A 117.9(2)
C5A C1A C6A 118.9(2)
C2A C1A C6A 123.2(2)
C3A C2A C1A 119.3(3)
C3A C2A H2A1 120.3
C1A C2A H2A1 120.3
N2A C3A C2A 123.1(2)
N2A C3A H3A 118.4
C2A C3A H3A 118.4
N2A C4A C5A 122.7(3)
N2A C4A H4A 118.7
C5A C4A H4A 118.7
C1A C5A C4A 119.2(2)
C1A C5A H5A 120.4
C4A C5A H5A 120.4
O1A C6A N1A 123.4(2)
O1A C6A C1A 119.9(2)
N1A C6A C1A 116.7(2)
C6A N1A H1AS 120
C6A N1A H1AA 120
H1AS N1A H1AA 120
C3A N2A C4A 117.7(2)
C5B C1B C2B 118.7(2)
C5B C1B C6B 118.5(2)
C2B C1B C6B 122.8(2)
C3B C2B C1B 118.7(2)
C3B C2B H2B1 120.7
C1B C2B H2B1 120.7
N2B C3B C2B 123.4(2)
N2B C3B H3B 118.3
C2B C3B H3B 118.3
N2B C4B C5B 122.8(2)
N2B C4B H4B 118.6
C5B C4B H4B 118.6
C1B C5B C4B 118.7(2)
C1B C5B H5B 120.6
C4B C5B H5B 120.6
O1B C6B N1B 123.4(2)
O1B C6B C1B 119.6(2)
N1B C6B C1B 117.0(2)
C6B N1B H1BS 120
C6B N1B H1BA 120
H1BS N1B H1BA 120
C3B N2B C4B 117.8(2)
C5C C1C C2C 118.1(2)
C5C C1C C6C 119.2(2)
C2C C1C C6C 122.7(2)
C3C C2C C1C 118.5(2)
C3C C2C H2C1 120.7
C1C C2C H2C1 120.7
N2C C3C C2C 123.4(2)
N2C C3C H3C 118.3
C2C C3C H3C 118.3
N2C C4C C5C 122.5(2)
N2C C4C H4C 118.8
C5C C4C H4C 118.8
C4C C5C C1C 119.6(2)
C4C C5C H5C 120.2
C1C C5C H5C 120.2
O1C C6C N1C 123.6(2)
O1C C6C C1C 119.6(2)
N1C C6C C1C 116.8(2)
C6C N1C H1CS 120
C6C N1C H1CA 120
H1CS N1C H1CA 120
C3C N2C C4C 117.9(2)
C5D C1D C2D 118.2(2)
C5D C1D C6D 118.4(2)
C2D C1D C6D 123.4(2)
C3D C2D C1D 119.0(3)
C3D C2D H2D1 120.5
C1D C2D H2D1 120.5
N2D C3D C2D 123.1(2)
N2D C3D H3D 118.4
C2D C3D H3D 118.4
N2D C4D C5D 122.7(2)
N2D C4D H4D 118.7
C5D C4D H4D 118.7
C1D C5D C4D 119.0(2)
C1D C5D H5D 120.5
C4D C5D H5D 120.5
O1D C6D N1D 123.3(2)
O1D C6D C1D 120.1(2)
N1D C6D C1D 116.6(2)
C6D N1D H1DS 120
C6D N1D H1DA 120
H1DS N1D H1DA 120
C4D N2D C3D 118.0(2)
C5E C1E C2E 117.9(2)
C5E C1E C6E 119.3(2)
C2E C1E C6E 122.8(2)
C3E C2E C1E 119.0(2)
C3E C2E H2E1 120.5
C1E C2E H2E1 120.5
N2E C3E C2E 123.4(2)
N2E C3E H3E 118.3
C2E C3E H3E 118.3
N2E C4E C5E 122.3(2)
N2E C4E H4E 118.8
C5E C4E H4E 118.8
C1E C5E C4E 119.6(2)
C1E C5E H5E 120.2
C4E C5E H5E 120.2
O1E C6E N1E 123.4(2)
O1E C6E C1E 119.5(2)
N1E C6E C1E 117.1(2)
C3E N2E C4E 117.8(2)
C6E N1E H5ES 120
C6E N1E H5EA 120
H5ES N1E H5EA 120
C5F C1F C2F 118.0(2)
C5F C1F C6F 119.1(2)
C2F C1F C6F 123.0(2)
C3F C2F C1F 118.6(2)
C3F C2F H2F1 120.7
C1F C2F H2F1 120.7
N2F C3F C2F 123.4(2)
N2F C3F H3F 118.3
C2F C3F H3F 118.3
N2F C4F C5F 123.0(2)
N2F C4F H4F 118.5
C5F C4F H4F 118.5
C1F C5F C4F 119.3(2)
C1F C5F H5F 120.4
C4F C5F H5F 120.4
O1F C6F N1F 123.3(2)
O1F C6F C1F 119.4(2)
N1F C6F C1F 117.2(2)
C6F N1F H1FS 120
C6F N1F H1FA 120
H1FS N1F H1FA 120
C3F N2F C4F 117.7(2)
C5G C1G C2G 117.8(2)
C5G C1G C6G 119.4(2)
C2G C1G C6G 122.7(2)
C1G C2G C3G 118.4(2)
C1G C2G H2G1 120.8
C3G C2G H2G1 120.8
N2G C3G C2G 123.7(2)
N2G C3G H3G 118.1
C2G C3G H3G 118.1
N2G C4G C5G 122.7(2)
N2G C4G H4G 118.6
C5G C4G H4G 118.6
C1G C5G C4G 119.7(2)
C1G C5G H5G 120.1
C4G C5G H5G 120.1
O1G C6G N1G 123.0(2)
O1G C6G C1G 119.5(2)
N1G C6G C1G 117.52(19)
C6G N1G H1GS 120
C6G N1G H1GA 120
H1GS N1G H1GA 120
C3G N2G C4G 117.6(2)
C5H C1H C2H 118.7(2)
C5H C1H C6H 119.1(2)
C2H C1H C6H 122.2(2)
C3H C2H C1H 117.9(2)
C3H C2H H2H1 121.1
C1H C2H H2H1 121.1
N2H C3H C2H 124.2(2)
N2H C3H H3H 117.9
C2H C3H H3H 117.9
N2H C4H C5H 122.6(2)
N2H C4H H4H 118.7
C5H C4H H4H 118.7
C1H C5H C4H 119.1(2)
C1H C5H H5H 120.4
C4H C5H H5H 120.4
O1H C6H N1H 123.8(2)
O1H C6H C1H 119.0(2)
N1H C6H C1H 117.2(2)
C6H N1H H1HS 120
C6H N1H H1HA 120
H1HS N1H H1HA 120
C3H N2H C4H 117.4(2)
C5I C1I C2I 118.2(2)
C5I C1I C6I 119.1(2)
C2I C1I C6I 122.7(2)
C3I C2I C1I 118.7(2)
C3I C2I H2I1 120.6
C1I C2I H2I1 120.6
N2I C3I C2I 123.4(2)
N2I C3I H3I 118.3
C2I C3I H3I 118.3
N2I C4I C5I 122.9(2)
N2I C4I H4I 118.6
C5I C4I H4I 118.6
C1I C5I C4I 119.2(2)
C1I C5I H5I 120.4
C4I C5I H5I 120.4
O1I C6I N1I 123.2(2)
O1I C6I C1I 119.1(2)
N1I C6I C1I 117.65(19)
C6I N1I H1IS 120
C6I N1I H1IA 120
H1IS N1I H1IA 120
C4I N2I C3I 117.5(2)
C5J C1J C2J 118.2(2)
C5J C1J C6J 119.2(2)
C2J C1J C6J 122.6(2)
C3J C2J C1J 118.3(2)
C3J C2J H2J1 120.9
C1J C2J H2J1 120.9
N2J C3J C2J 123.8(2)
N2J C3J H3J 118.1
C2J C3J H3J 118.1
N2J C4J C5J 122.4(2)
N2J C4J H4J 118.8
C5J C4J H4J 118.8
C1J C5J C4J 119.6(2)
C1J C5J H5J 120.2
C4J C5J H5J 120.2
O1J C6J N1J 123.5(2)
O1J C6J C1J 119.3(2)
N1J C6J C1J 117.1(2)
C6J N1J H1JS 120
C6J N1J H1JA 120
H1JS N1J H1JA 120
C3J N2J C4J 117.8(2)
C2K C1K C5K 117.6(2)
C2K C1K C6K 123.1(2)
C5K C1K C6K 119.3(2)
C1K C2K C3K 119.0(3)
C1K C2K H2K1 120.5
C3K C2K H2K1 120.5
N2K C3K C2K 123.5(2)
N2K C3K H3K 118.2
C2K C3K H3K 118.2
N2K C4K C5K 122.8(2)
N2K C4K H4K 118.6
C5K C4K H4K 118.6
C1K C5K C4K 119.8(2)
C1K C5K H5K 120.1
C4K C5K H5K 120.1
O1K C6K N1K 123.1(2)
O1K C6K C1K 119.7(2)
N1K C6K C1K 117.2(2)
C6K N1K H1KS 120
C6K N1K H1KA 120
H1KS N1K H1KA 120
C3K N2K C4K 117.3(2)
C5L C1L C2L 118.3(2)
C5L C1L C6L 119.2(2)
C2L C1L C6L 122.5(2)
C3L C2L C1L 118.2(2)
C3L C2L H2L1 120.9
C1L C2L H2L1 120.9
N2L C3L C2L 123.7(2)
N2L C3L H3L 118.1
C2L C3L H3L 118.1
N2L C4L C5L 122.7(2)
N2L C4L H4L 118.6
C5L C4L H4L 118.6
C1L C5L C4L 119.3(2)
C1L C5L H5L 120.3
C4L C5L H5L 120.3
O1L C6L N1L 123.2(2)
O1L C6L C1L 119.5(2)
N1L C6L C1L 117.3(2)
C6L N1L H1LS 120
C6L N1L H1LA 120
H1LS N1L H1LA 120
C3L N2L C4L 117.7(2)
C10A C7A C9A 118.4(2)
C10A C7A C8A 119.7(2)
C9A C7A C8A 58.15(17)
C10A C7A H7A 116.1
C9A C7A H7A 116.1
C8A C7A H7A 116.1
C9A C8A C7A 60.79(18)
C9A C8A H8A1 117.7
C7A C8A H8A1 117.7
C9A C8A H8A2 117.7
C7A C8A H8A2 117.7
H8A1 C8A H8A2 114.8
C8A C9A C7A 61.06(18)
C8A C9A H9A1 117.7
C7A C9A H9A1 117.7
C8A C9A H9A2 117.7
C7A C9A H9A2 117.7
H9A1 C9A H9A2 114.8
O3A C10A O2A 123.5(2)
O3A C10A C7A 122.8(2)
O2A C10A C7A 113.7(2)
C10A O2A H2A 109.5
C10B C7B C9B 119.6(2)
C10B C7B C8B 118.6(2)
C9B C7B C8B 58.51(16)
C10B C7B H7B 116
C9B C7B H7B 116
C8B C7B H7B 116
C9B C8B C7B 60.64(17)
C9B C8B H8B1 117.7
C7B C8B H8B1 117.7
C9B C8B H8B2 117.7
C7B C8B H8B2 117.7
H8B1 C8B H8B2 114.8
C8B C9B C7B 60.85(16)
C8B C9B H9B1 117.7
C7B C9B H9B1 117.7
C8B C9B H9B2 117.7
C7B C9B H9B2 117.7
H9B1 C9B H9B2 114.8
O3B C10B O2B 123.3(2)
O3B C10B C7B 123.0(2)
O2B C10B C7B 113.7(2)
C10B O2B H2B 109.5
C10C C7C C8C 119.5(2)
C10C C7C C9C 118.9(2)
C8C C7C C9C 58.54(16)
C10C C7C H7C 115.9
C8C C7C H7C 115.9
C9C C7C H7C 115.9
C9C C8C C7C 61.05(17)
C9C C8C H8C1 117.7
C7C C8C H8C1 117.7
C9C C8C H8C2 117.7
C7C C8C H8C2 117.7
H8C1 C8C H8C2 114.8
C8C C9C C7C 60.41(17)
C8C C9C H9C1 117.7
C7C C9C H9C1 117.7
C8C C9C H9C2 117.7
C7C C9C H9C2 117.7
H9C1 C9C H9C2 114.9
O3C C10C O2C 123.3(2)
O3C C10C C7C 122.9(2)
O2C C10C C7C 113.8(2)
C10C O2C H2C 109.5
C10D C7D C9D 119.6(2)
C10D C7D C8D 119.0(2)
C9D C7D C8D 58.60(17)
C10D C7D H7D 115.9
C9D C7D H7D 115.9
C8D C7D H7D 115.9
C9D C8D C7D 60.67(17)
C9D C8D H8D1 117.7
C7D C8D H8D1 117.7
C9D C8D H8D2 117.7
C7D C8D H8D2 117.7
H8D1 C8D H8D2 114.8
C8D C9D C7D 60.73(17)
C8D C9D H9D1 117.7
C7D C9D H9D1 117.7
C8D C9D H9D2 117.7
C7D C9D H9D2 117.7
H9D1 C9D H9D2 114.8
O3D C10D O2D 123.2(2)
O3D C10D C7D 123.2(2)
O2D C10D C7D 113.6(2)
C10D O2D H2D 109.5
C10E C7E C9E 119.7(2)
C10E C7E C8E 118.8(2)
C9E C7E C8E 58.52(16)
C10E C7E H7E 115.9
C9E C7E H7E 115.9
C8E C7E H7E 115.9
C9E C8E C7E 60.54(16)
C9E C8E H8E1 117.7
C7E C8E H8E1 117.7
C9E C8E H8E2 117.7
C7E C8E H8E2 117.7
H8E1 C8E H8E2 114.8
C8E C9E C7E 60.94(16)
C8E C9E H9E1 117.7
C7E C9E H9E1 117.7
C8E C9E H9E2 117.7
C7E C9E H9E2 117.7
H9E1 C9E H9E2 114.8
O3E C10E O2E 123.2(2)
O3E C10E C7E 122.7(2)
O2E C10E C7E 114.1(2)
C10E O2E H2E 109.5
C10F C7F C9F 118.9(2)
C10F C7F C8F 119.2(2)
C9F C7F C8F 58.36(16)
C10F C7F H7F 116
C9F C7F H7F 116
C8F C7F H7F 116
C9F C8F C7F 60.72(17)
C9F C8F H8F1 117.7
C7F C8F H8F1 117.7
C9F C8F H8F2 117.7
C7F C8F H8F2 117.7
H8F1 C8F H8F2 114.8
C8F C9F C7F 60.92(17)
C8F C9F H9F1 117.7
C7F C9F H9F1 117.7
C8F C9F H9F2 117.7
C7F C9F H9F2 117.7
H9F1 C9F H9F2 114.8
O3F C10F O2F 122.8(2)
O3F C10F C7F 123.5(2)
O2F C10F C7F 113.6(2)
C10F O2F H2F 109.5
C10G C7G C8G 119.4(2)
C10G C7G C9G 119.2(2)
C8G C7G C9G 58.48(17)
C10G C7G H7G 115.9
C8G C7G H7G 115.9
C9G C7G H7G 115.9
C9G C8G C7G 60.96(17)
C9G C8G H8G1 117.7
C7G C8G H8G1 117.7
C9G C8G H8G2 117.7
C7G C8G H8G2 117.7
H8G1 C8G H8G2 114.8
C8G C9G C7G 60.56(18)
C8G C9G H9G1 117.7
C7G C9G H9G1 117.7
C8G C9G H9G2 117.7
C7G C9G H9G2 117.7
H9G1 C9G H9G2 114.8
O3G C10G O2G 123.3(2)
O3G C10G C7G 123.0(2)
O2G C10G C7G 113.7(2)
C10G O2G H2G 109.5
C10H C7H C8H 119.2(2)
C10H C7H C9H 118.3(2)
C8H C7H C9H 58.23(16)
C10H C7H H7H 116.2
C8H C7H H7H 116.2
C9H C7H H7H 116.2
C9H C8H C7H 60.97(16)
C9H C8H H8H1 117.7
C7H C8H H8H1 117.7
C9H C8H H8H2 117.7
C7H C8H H8H2 117.7
H8H1 C8H H8H2 114.8
C8H C9H C7H 60.80(17)
C8H C9H H9H1 117.7
C7H C9H H9H1 117.7
C8H C9H H9H2 117.7
C7H C9H H9H2 117.7
H9H1 C9H H9H2 114.8
O3H C10H O2H 122.6(2)
O3H C10H C7H 123.3(2)
O2H C10H C7H 114.0(2)
C10H O2H H2H 109.5
C10I C7I C9I 118.6(2)
C10I C7I C8I 119.0(2)
C9I C7I C8I 58.39(16)
C10I C7I H7I 116.2
C9I C7I H7I 116.2
C8I C7I H7I 116.2
C9I C8I C7I 60.69(17)
C9I C8I H8I1 117.7
C7I C8I H8I1 117.7
C9I C8I H8I2 117.7
C7I C8I H8I2 117.7
H8I1 C8I H8I2 114.8
C8I C9I C7I 60.91(17)
C8I C9I H9I1 117.7
C7I C9I H9I1 117.7
C8I C9I H9I2 117.7
C7I C9I H9I2 117.7
H9I1 C9I H9I2 114.8
O3I C10I O2I 123.4(2)
O3I C10I C7I 122.8(2)
O2I C10I C7I 113.8(2)
C10I O2I H2I 109.5
C10J C7J C9J 120.0(2)
C10J C7J C8J 119.5(2)
C9J C7J C8J 58.28(17)
C10J C7J H7J 115.7
C9J C7J H7J 115.7
C8J C7J H7J 115.7
C9J C8J C7J 60.65(17)
C9J C8J H8J1 117.7
C7J C8J H8J1 117.7
C9J C8J H8J2 117.7
C7J C8J H8J2 117.7
H8J1 C8J H8J2 114.8
C8J C9J C7J 61.07(17)
C8J C9J H9J1 117.7
C7J C9J H9J1 117.7
C8J C9J H9J2 117.7
C7J C9J H9J2 117.7
H9J1 C9J H9J2 114.8
O3J C10J O2J 122.9(2)
O3J C10J C7J 123.2(2)
O2J C10J C7J 113.9(2)
C10J O2J H2J 109.5
C10K C7K C9K 120.1(2)
C10K C7K C8K 118.9(2)
C9K C7K C8K 58.18(17)
C10K C7K H7K 115.8
C9K C7K H7K 115.8
C8K C7K H7K 115.8
C9K C8K C7K 60.59(18)
C9K C8K H8K1 117.7
C7K C8K H8K1 117.7
C9K C8K H8K2 117.7
C7K C8K H8K2 117.7
H8K1 C8K H8K2 114.8
C8K C9K C7K 61.23(18)
C8K C9K H9K1 117.6
C7K C9K H9K1 117.6
C8K C9K H9K2 117.6
C7K C9K H9K2 117.6
H9K1 C9K H9K2 114.8
O3K C10K O2K 123.0(2)
O3K C10K C7K 123.3(2)
O2K C10K C7K 113.7(2)
C10K O2K H2K 109.5
C10L C7L C9L 118.6(2)
C10L C7L C8L 119.4(2)
C9L C7L C8L 58.53(16)
C10L C7L H7L 116
C9L C7L H7L 116
C8L C7L H7L 116
C9L C8L C7L 60.65(16)
C9L C8L H8L1 117.7
C7L C8L H8L1 117.7
C9L C8L H8L2 117.7
C7L C8L H8L2 117.7
H8L1 C8L H8L2 114.8
C8L C9L C7L 60.82(16)
C8L C9L H9L1 117.7
C7L C9L H9L1 117.7
C8L C9L H9L2 117.7
C7L C9L H9L2 117.7
H9L1 C9L H9L2 114.8
O3L C10L O2L 123.1(2)
O3L C10L C7L 123.0(2)
O2L C10L C7L 113.9(2)
C10L O2L H2L 109.5

loop_
_geom_bond_atom_site_label_1
_geom_bond_atom_site_label_2
_geom_bond_distance
C1A C5A 1.379(4)
C1A C2A 1.379(3)
C1A C6A 1.510(3)
C2A C3A 1.378(4)
C2A H2A1 0.95
C3A N2A 1.328(4)
C3A H3A 0.95
C4A N2A 1.335(3)
C4A C5A 1.384(3)
C4A H4A 0.95
C5A H5A 0.95
C6A O1A 1.234(3)
C6A N1A 1.330(3)
N1A H1AS 0.88
N1A H1AA 0.88
C1B C5B 1.381(3)
C1B C2B 1.381(3)
C1B C6B 1.513(3)
C2B C3B 1.380(3)
C2B H2B1 0.95
C3B N2B 1.330(3)
C3B H3B 0.95
C4B N2B 1.334(3)
C4B C5B 1.389(3)
C4B H4B 0.95
C5B H5B 0.95
C6B O1B 1.231(3)
C6B N1B 1.327(3)
N1B H1BS 0.88
N1B H1BA 0.88
C1C C5C 1.382(3)
C1C C2C 1.392(3)
C1C C6C 1.509(3)
C2C C3C 1.384(3)
C2C H2C1 0.95
C3C N2C 1.327(3)
C3C H3C 0.95
C4C N2C 1.342(3)
C4C C5C 1.378(3)
C4C H4C 0.95
C5C H5C 0.95
C6C O1C 1.234(3)
C6C N1C 1.332(3)
N1C H1CS 0.88
N1C H1CA 0.88
C1D C5D 1.382(3)
C1D C2D 1.383(3)
C1D C6D 1.509(3)
C2D C3D 1.379(4)
C2D H2D1 0.95
C3D N2D 1.331(3)
C3D H3D 0.95
C4D N2D 1.330(3)
C4D C5D 1.388(3)
C4D H4D 0.95
C5D H5D 0.95
C6D O1D 1.233(3)
C6D N1D 1.333(3)
N1D H1DS 0.88
N1D H1DA 0.88
C1E C5E 1.378(3)
C1E C2E 1.385(3)
C1E C6E 1.505(3)
C2E C3E 1.378(3)
C2E H2E1 0.95
C3E N2E 1.328(3)
C3E H3E 0.95
C4E N2E 1.338(3)
C4E C5E 1.387(4)
C4E H4E 0.95
C5E H5E 0.95
C6E O1E 1.238(3)
C6E N1E 1.326(3)
N1E H5ES 0.88
N1E H5EA 0.88
C1F C5F 1.376(3)
C1F C2F 1.393(3)
C1F C6F 1.506(3)
C2F C3F 1.379(4)
C2F H2F1 0.95
C3F N2F 1.329(3)
C3F H3F 0.95
C4F N2F 1.329(3)
C4F C5F 1.384(3)
C4F H4F 0.95
C5F H5F 0.95
C6F O1F 1.231(3)
C6F N1F 1.327(3)
N1F H1FS 0.88
N1F H1FA 0.88
C1G C5G 1.374(3)
C1G C2G 1.381(3)
C1G C6G 1.511(3)
C2G C3G 1.387(3)
C2G H2G1 0.95
C3G N2G 1.319(3)
C3G H3G 0.95
C4G N2G 1.326(3)
C4G C5G 1.380(3)
C4G H4G 0.95
C5G H5G 0.95
C6G O1G 1.234(3)
C6G N1G 1.321(3)
N1G H1GS 0.88
N1G H1GA 0.88
C1H C5H 1.379(3)
C1H C2H 1.393(3)
C1H C6H 1.515(3)
C2H C3H 1.375(3)
C2H H2H1 0.95
C3H N2H 1.333(3)
C3H H3H 0.95
C4H N2H 1.339(3)
C4H C5H 1.386(3)
C4H H4H 0.95
C5H H5H 0.95
C6H O1H 1.236(3)
C6H N1H 1.318(3)
N1H H1HS 0.88
N1H H1HA 0.88
C1I C5I 1.379(3)
C1I C2I 1.385(3)
C1I C6I 1.514(3)
C2I C3I 1.377(3)
C2I H2I1 0.95
C3I N2I 1.335(3)
C3I H3I 0.95
C4I N2I 1.331(3)
C4I C5I 1.383(3)
C4I H4I 0.95
C5I H5I 0.95
C6I O1I 1.236(3)
C6I N1I 1.328(3)
N1I H1IS 0.88
N1I H1IA 0.88
C1J C5J 1.377(3)
C1J C2J 1.393(3)
C1J C6J 1.507(3)
C2J C3J 1.383(3)
C2J H2J1 0.95
C3J N2J 1.325(3)
C3J H3J 0.95
C4J N2J 1.341(3)
C4J C5J 1.384(3)
C4J H4J 0.95
C5J H5J 0.95
C6J O1J 1.238(3)
C6J N1J 1.327(3)
N1J H1JS 0.88
N1J H1JA 0.88
C1K C2K 1.375(3)
C1K C5K 1.376(3)
C1K C6K 1.508(3)
C2K C3K 1.385(3)
C2K H2K1 0.95
C3K N2K 1.323(3)
C3K H3K 0.95
C4K N2K 1.330(3)
C4K C5K 1.378(3)
C4K H4K 0.95
C5K H5K 0.95
C6K O1K 1.233(3)
C6K N1K 1.324(3)
N1K H1KS 0.88
N1K H1KA 0.88
C1L C5L 1.376(3)
C1L C2L 1.392(3)
C1L C6L 1.516(3)
C2L C3L 1.380(3)
C2L H2L1 0.95
C3L N2L 1.329(3)
C3L H3L 0.95
C4L N2L 1.332(3)
C4L C5L 1.383(3)
C4L H4L 0.95
C5L H5L 0.95
C6L O1L 1.234(3)
C6L N1L 1.330(3)
N1L H1LS 0.88
N1L H1LA 0.88
C7A C10A 1.481(3)
C7A C9A 1.506(4)
C7A C8A 1.510(4)
C7A H7A 1
C8A C9A 1.466(4)
C8A H8A1 0.99
C8A H8A2 0.99
C9A H9A1 0.99
C9A H9A2 0.99
C10A O3A 1.214(3)
C10A O2A 1.291(3)
O2A H2A 0.84
C7B C10B 1.475(3)
C7B C9B 1.511(3)
C7B C8B 1.514(3)
C7B H7B 1
C8B C9B 1.478(4)
C8B H8B1 0.99
C8B H8B2 0.99
C9B H9B1 0.99
C9B H9B2 0.99
C10B O3B 1.221(3)
C10B O2B 1.308(3)
O2B H2B 0.84
C7C C10C 1.480(3)
C7C C8C 1.504(3)
C7C C9C 1.513(3)
C7C H7C 1
C8C C9C 1.475(4)
C8C H8C1 0.99
C8C H8C2 0.99
C9C H9C1 0.99
C9C H9C2 0.99
C10C O3C 1.219(3)
C10C O2C 1.312(3)
O2C H2C 0.84
C7D C10D 1.477(3)
C7D C9D 1.503(3)
C7D C8D 1.504(3)
C7D H7D 1
C8D C9D 1.471(4)
C8D H8D1 0.99
C8D H8D2 0.99
C9D H9D1 0.99
C9D H9D2 0.99
C10D O3D 1.216(3)
C10D O2D 1.303(3)
O2D H2D 0.84
C7E C10E 1.476(3)
C7E C9E 1.506(3)
C7E C8E 1.512(3)
C7E H7E 1
C8E C9E 1.475(4)
C8E H8E1 0.99
C8E H8E2 0.99
C9E H9E1 0.99
C9E H9E2 0.99
C10E O3E 1.221(3)
C10E O2E 1.304(3)
O2E H2E 0.84
C7F C10F 1.472(3)
C7F C9F 1.512(3)
C7F C8F 1.515(3)
C7F H7F 1
C8F C9F 1.476(4)
C8F H8F1 0.99
C8F H8F2 0.99
C9F H9F1 0.99
C9F H9F2 0.99
C10F O3F 1.216(3)
C10F O2F 1.303(3)
O2F H2F 0.84
C7G C10G 1.482(3)
C7G C8G 1.505(4)
C7G C9G 1.511(4)
C7G H7G 1
C8G C9G 1.473(4)
C8G H8G1 0.99
C8G H8G2 0.99
C9G H9G1 0.99
C9G H9G2 0.99
C10G O3G 1.214(3)
C10G O2G 1.305(3)
O2G H2G 0.84
C7H C10H 1.475(3)
C7H C8H 1.508(3)
C7H C9H 1.511(3)
C7H H7H 1
C8H C9H 1.469(3)
C8H H8H1 0.99
C8H H8H2 0.99
C9H H9H1 0.99
C9H H9H2 0.99
C10H O3H 1.214(3)
C10H O2H 1.304(3)
O2H H2H 0.84
C7I C10I 1.483(3)
C7I C9I 1.512(3)
C7I C8I 1.515(3)
C7I H7I 1
C8I C9I 1.477(4)
C8I H8I1 0.99
C8I H8I2 0.99
C9I H9I1 0.99
C9I H9I2 0.99
C10I O3I 1.215(3)
C10I O2I 1.310(3)
O2I H2I 0.84
C7J C10J 1.472(3)
C7J C9J 1.502(4)
C7J C8J 1.508(3)
C7J H7J 1
C8J C9J 1.466(4)
C8J H8J1 0.99
C8J H8J2 0.99
C9J H9J1 0.99
C9J H9J2 0.99
C10J O3J 1.216(3)
C10J O2J 1.303(3)
O2J H2J 0.84
C7K C10K 1.479(3)
C7K C9K 1.497(4)
C7K C8K 1.506(4)
C7K H7K 1
C8K C9K 1.460(4)
C8K H8K1 0.99
C8K H8K2 0.99
C9K H9K1 0.99
C9K H9K2 0.99
C10K O3K 1.210(3)
C10K O2K 1.295(3)
O2K H2K 0.84
C7L C10L 1.478(3)
C7L C9L 1.509(3)
C7L C8L 1.512(3)
C7L H7L 1
C8L C9L 1.477(3)
C8L H8L1 0.99
C8L H8L2 0.99
C9L H9L1 0.99
C9L H9L2 0.99
C10L O3L 1.216(3)
C10L O2L 1.313(3)
O2L H2L 0.84

loop_
_geom_hbond_atom_site_label_D
_geom_hbond_atom_site_label_H
_geom_hbond_atom_site_label_A
_geom_hbond_distance_DH
_geom_hbond_distance_HA
_geom_hbond_distance_DA
_geom_hbond_angle_DHA
_geom_hbond_site_symmetry_A
N1A H1AS O1B 0.88 2.07 2.948(3) 175 .
N1A H1AA O3A 0.88 2.07 2.926(3) 164 1_655
N1B H1BS O1A 0.88 2.07 2.947(3) 175 .
N1B H1BA O3B 0.88 2.04 2.897(3) 165 1_455
N1C H1CS O1D 0.88 2.08 2.961(3) 174 .
N1C H1CA O3C 0.88 2.06 2.918(2) 166 1_455
N1D H1DS O1C 0.88 2.06 2.937(3) 177 .
N1D H1DA O3D 0.88 2.08 2.941(3) 166 1_655
N1E H5ES O1F 0.88 2.08 2.958(3) 173 .
N1E H5EA O3E 0.88 2.06 2.920(3) 166 1_655
N1F H1FS O1E 0.88 2.06 2.938(3) 177 .
N1F H1FA O3F 0.88 2.12 2.980(3) 166 1_455
N1G H1GS O1H 0.88 2.07 2.947(2) 177 .
N1G H1GA O3G 0.88 2.09 2.951(3) 166 1_655
N1H H1HS O1G 0.88 2.06 2.924(3) 169 .
N1H H1HA O3H 0.88 2.03 2.893(3) 165 1_455
N1I H1IS O1J 0.88 2.08 2.961(3) 175 .
N1I H1IA O3I 0.88 2.13 2.993(2) 166 1_655
N1J H1JS O1I 0.88 2.07 2.940(3) 172 .
N1J H1JA O3J 0.88 2.07 2.933(3) 166 1_455
N1K H1KS O1L 0.88 2.07 2.948(3) 175 .
N1K H1KA O3K 0.88 2.11 2.974(3) 167 1_455
N1L H1LS O1K 0.88 2.09 2.962(3) 172 .
N1L H1LA O3L 0.88 2.05 2.913(3) 165 1_655
O2A H2A N2A 0.84 1.77 2.605(3) 170 .
O2B H2B N2B 0.84 1.78 2.608(3) 171 .
O2C H2C N2C 0.84 1.8 2.631(3) 171 .
O2D H2D N2D 0.84 1.77 2.603(3) 172 .
O2E H2E N2E 0.84 1.8 2.628(3) 170 .
O2F H2F N2F 0.84 1.77 2.603(3) 171 .
O2G H2G N2G 0.84 1.77 2.607(2) 172 .
O2H H2H N2H 0.84 1.78 2.609(3) 168 .
O2I H2I N2I 0.84 1.77 2.603(3) 171 .
O2J H2J N2J 0.84 1.81 2.637(3) 168 .
O2K H2K N2K 0.84 1.77 2.608(3) 171.3 .
O2L H2L N2L 0.84 1.78 2.609(2) 169 .

loop_
_geom_torsion_atom_site_label_1
_geom_torsion_atom_site_label_2
_geom_torsion_atom_site_label_3
_geom_torsion_atom_site_label_4
_geom_torsion
C5A C1A C2A C3A 1.3(4)
C6A C1A C2A C3A -179.9(3)
C1A C2A C3A N2A -1.0(5)
C2A C1A C5A C4A -0.8(4)
C6A C1A C5A C4A -179.7(2)
N2A C4A C5A C1A -0.1(4)
C5A C1A C6A O1A 10.4(3)
C2A C1A C6A O1A -168.4(2)
C5A C1A C6A N1A -170.0(2)
C2A C1A C6A N1A 11.3(4)
C2A C3A N2A C4A 0.1(5)
C5A C4A N2A C3A 0.5(4)
C5B C1B C2B C3B -0.8(4)
C6B C1B C2B C3B 178.0(2)
C1B C2B C3B N2B 1.5(4)
C2B C1B C5B C4B 0.1(4)
C6B C1B C5B C4B -178.8(2)
N2B C4B C5B C1B 0.1(4)
C5B C1B C6B O1B 16.5(3)
C2B C1B C6B O1B -162.3(2)
C5B C1B C6B N1B -164.5(2)
C2B C1B C6B N1B 16.7(3)
C2B C3B N2B C4B -1.3(4)
C5B C4B N2B C3B 0.4(4)
C5C C1C C2C C3C 0.2(4)
C6C C1C C2C C3C 177.8(2)
C1C C2C C3C N2C 0.8(4)
N2C C4C C5C C1C 0.9(4)
C2C C1C C5C C4C -0.9(4)
C6C C1C C5C C4C -178.6(2)
C5C C1C C6C O1C 17.9(3)
C2C C1C C6C O1C -159.7(2)
C5C C1C C6C N1C -163.4(2)
C2C C1C C6C N1C 19.0(3)
C2C C3C N2C C4C -0.9(4)
C5C C4C N2C C3C 0.0(4)
C5D C1D C2D C3D 1.0(4)
C6D C1D C2D C3D -178.7(2)
C1D C2D C3D N2D 1.1(4)
C2D C1D C5D C4D -1.9(4)
C6D C1D C5D C4D 177.8(2)
N2D C4D C5D C1D 0.7(4)
C5D C1D C6D O1D 12.7(3)
C2D C1D C6D O1D -167.6(2)
C5D C1D C6D N1D -166.9(2)
C2D C1D C6D N1D 12.8(4)
C5D C4D N2D C3D 1.4(4)
C2D C3D N2D C4D -2.4(4)
C5E C1E C2E C3E -0.2(4)
C6E C1E C2E C3E -177.6(2)
C1E C2E C3E N2E -0.8(4)
C2E C1E C5E C4E 0.6(4)
C6E C1E C5E C4E 178.1(2)
N2E C4E C5E C1E 0.0(4)
C5E C1E C6E O1E -20.8(4)
C2E C1E C6E O1E 156.5(2)
C5E C1E C6E N1E 160.4(2)
C2E C1E C6E N1E -22.3(3)
C2E C3E N2E C4E 1.4(4)
C5E C4E N2E C3E -0.9(4)
C5F C1F C2F C3F -2.1(4)
C6F C1F C2F C3F 178.0(2)
C1F C2F C3F N2F 0.4(4)
C2F C1F C5F C4F 2.4(4)
C6F C1F C5F C4F -177.7(2)
N2F C4F C5F C1F -1.1(4)
C5F C1F C6F O1F -12.8(3)
C2F C1F C6F O1F 167.2(2)
C5F C1F C6F N1F 167.3(2)
C2F C1F C6F N1F -12.7(3)
C2F C3F N2F C4F 1.0(4)
C5F C4F N2F C3F -0.6(4)
C5G C1G C2G C3G -0.4(4)
C6G C1G C2G C3G -178.9(2)
C1G C2G C3G N2G -1.2(4)
C2G C1G C5G C4G 1.5(4)
C6G C1G C5G C4G -179.9(2)
N2G C4G C5G C1G -1.2(4)
C5G C1G C6G O1G -10.5(3)
C2G C1G C6G O1G 168.0(2)
C5G C1G C6G N1G 170.1(2)
C2G C1G C6G N1G -11.4(3)
C2G C3G N2G C4G 1.6(4)
C5G C4G N2G C3G -0.3(4)
C5H C1H C2H C3H -1.5(4)
C6H C1H C2H C3H 179.9(2)
C1H C2H C3H N2H 1.2(4)
C2H C1H C5H C4H 0.6(4)
C6H C1H C5H C4H 179.3(2)
N2H C4H C5H C1H 0.5(4)
C5H C1H C6H O1H -19.9(3)
C2H C1H C6H O1H 158.7(2)
C5H C1H C6H N1H 160.3(2)
C2H C1H C6H N1H -21.1(3)
C2H C3H N2H C4H -0.1(4)
C5H C4H N2H C3H -0.8(4)
C5I C1I C2I C3I -1.5(4)
C6I C1I C2I C3I 179.9(2)
C1I C2I C3I N2I 0.2(4)
C2I C1I C5I C4I 1.7(3)
C6I C1I C5I C4I -179.7(2)
N2I C4I C5I C1I -0.6(4)
C5I C1I C6I O1I -10.1(3)
C2I C1I C6I O1I 168.4(2)
C5I C1I C6I N1I 169.3(2)
C2I C1I C6I N1I -12.1(3)
C5I C4I N2I C3I -0.6(4)
C2I C3I N2I C4I 0.8(4)
C5J C1J C2J C3J -0.8(3)
C6J C1J C2J C3J -179.9(2)
C1J C2J C3J N2J 0.8(4)
C2J C1J C5J C4J 0.3(4)
C6J C1J C5J C4J 179.3(2)
N2J C4J C5J C1J 0.5(4)
C5J C1J C6J O1J -16.7(3)
C2J C1J C6J O1J 162.3(2)
C5J C1J C6J N1J 164.0(2)
C2J C1J C6J N1J -17.0(3)
C2J C3J N2J C4J -0.1(4)
C5J C4J N2J C3J -0.5(4)
C5K C1K C2K C3K -1.6(4)
C6K C1K C2K C3K -179.6(2)
C1K C2K C3K N2K 0.2(5)
C2K C1K C5K C4K 1.8(4)
C6K C1K C5K C4K 179.9(2)
N2K C4K C5K C1K -0.6(4)
C2K C1K C6K O1K 166.9(2)
C5K C1K C6K O1K -11.1(3)
C2K C1K C6K N1K -13.5(3)
C5K C1K C6K N1K 168.5(2)
C2K C3K N2K C4K 1.1(4)
C5K C4K N2K C3K -0.9(4)
C5L C1L C2L C3L -0.3(4)
C6L C1L C2L C3L -178.5(2)
C1L C2L C3L N2L -0.3(4)
C2L C1L C5L C4L 0.5(4)
C6L C1L C5L C4L 178.8(2)
N2L C4L C5L C1L -0.3(4)
C5L C1L C6L O1L -15.9(3)
C2L C1L C6L O1L 162.3(2)
C5L C1L C6L N1L 164.3(2)
C2L C1L C6L N1L -17.5(3)
C2L C3L N2L C4L 0.5(4)
C5L C4L N2L C3L -0.3(4)
C10A C7A C8A C9A 106.9(3)
C10A C7A C9A C8A -109.1(3)
C9A C7A C10A O3A -144.8(3)
C8A C7A C10A O3A 147.7(3)
C9A C7A C10A O2A 36.2(4)
C8A C7A C10A O2A -31.4(4)
C10B C7B C8B C9B 109.0(3)
C10B C7B C9B C8B -107.4(3)
C9B C7B C10B O3B -148.2(3)
C8B C7B C10B O3B 143.8(2)
C9B C7B C10B O2B 31.4(3)
C8B C7B C10B O2B -36.7(3)
C10C C7C C8C C9C -107.8(3)
C10C C7C C9C C8C 108.7(3)
C8C C7C C10C O3C -148.5(2)
C9C C7C C10C O3C 143.4(2)
C8C C7C C10C O2C 32.0(3)
C9C C7C C10C O2C -36.1(3)
C10D C7D C8D C9D -108.9(3)
C10D C7D C9D C8D 107.8(3)
C9D C7D C10D O3D 146.3(3)
C8D C7D C10D O3D -145.5(3)
C9D C7D C10D O2D -34.0(3)
C8D C7D C10D O2D 34.2(3)
C10E C7E C8E C9E -109.1(3)
C10E C7E C9E C8E 107.5(3)
C9E C7E C10E O3E 150.7(3)
C8E C7E C10E O3E -141.2(3)
C9E C7E C10E O2E -30.3(3)
C8E C7E C10E O2E 37.8(3)
C10F C7F C8F C9F -107.8(3)
C10F C7F C9F C8F 108.3(3)
C9F C7F C10F O3F 144.5(3)
C8F C7F C10F O3F -147.7(3)
C9F C7F C10F O2F -34.4(3)
C8F C7F C10F O2F 33.4(3)
C10G C7G C8G C9G 108.1(3)
C10G C7G C9G C8G -108.5(3)
C8G C7G C10G O3G 144.4(3)
C9G C7G C10G O3G -147.5(3)
C8G C7G C10G O2G -34.6(3)
C9G C7G C10G O2G 33.6(3)
C10H C7H C8H C9H 107.0(3)
C10H C7H C9H C8H -108.6(3)
C8H C7H C10H O3H 152.5(3)
C9H C7H C10H O3H -140.1(3)
C8H C7H C10H O2H -29.2(3)
C9H C7H C10H O2H 38.2(3)
C10I C7I C8I C9I -107.6(3)
C10I C7I C9I C8I 108.2(3)
C9I C7I C10I O3I 145.1(2)
C8I C7I C10I O3I -147.2(2)
C9I C7I C10I O2I -34.7(3)
C8I C7I C10I O2I 33.0(3)
C10J C7J C8J C9J -109.0(3)
C10J C7J C9J C8J 108.1(3)
C9J C7J C10J O3J 151.4(3)
C8J C7J C10J O3J -140.4(3)
C9J C7J C10J O2J -29.2(3)
C8J C7J C10J O2J 39.1(3)
C10K C7K C8K C9K 109.4(3)
C10K C7K C9K C8K -107.3(3)
C9K C7K C10K O3K -148.2(3)
C8K C7K C10K O3K 143.9(3)
C9K C7K C10K O2K 31.1(4)
C8K C7K C10K O2K -36.9(4)
C10L C7L C8L C9L 107.4(3)
C10L C7L C9L C8L -108.8(2)
C9L C7L C10L O3L -140.8(2)
C8L C7L C10L O3L 151.2(2)
C9L C7L C10L O2L 37.4(3)
C8L C7L C10L O2L -30.6(3)
